data_4344086
loop_
_publ_author_name
'Rohacova, Jana'
'Sekine, Akiko'
'Kawano, Tsubasa'
'Tamari, Sho'
'Ishitani, Osamu'

_publ_section_title
;
 Trinuclear and Tetranuclear Re(I) Rings Connected with Phenylene,
 Vinylene, and Ethynylene Chains: Synthesis, Photophysics, and Redox
 Properties.
;
_journal_issue 17
_journal_name_full 'Inorganic chemistry'
_journal_page_first 8769
_journal_page_last 8777
_journal_paper_doi 10.1021/acs.inorgchem.5b01397
_journal_volume 54
_journal_year 2015
_chemical_formula_moiety 'C125 H104 F18 N6 O8 P9 Re3'
_chemical_formula_sum 'C125 H104 F18 N6 O8 P9 Re3'
_chemical_formula_weight 2997.47
_space_group_crystal_system monoclinic
_space_group_IT_number 14
_space_group_name_Hall '-P 2ybc'
_space_group_name_H-M_alt 'P 1 21/c 1'
_symmetry_space_group_name_Hall '-P 2ybc'
_symmetry_space_group_name_H-M 'P 1 21/c 1'
_atom_sites_solution_hydrogens geom
_atom_sites_solution_primary direct
_atom_sites_solution_secondary difmap
_audit_creation_method SHELXL-2014/7
_audit_update_record
;
2015-06-12 # Formatted by publCIF

;
_cell_angle_alpha 90
_cell_angle_beta 92.4620(10)
_cell_angle_gamma 90
_cell_formula_units_Z 4
_cell_length_a 15.6641(3)
_cell_length_b 31.2541(6)
_cell_length_c 24.6261(5)
_cell_measurement_reflns_used 117065
_cell_measurement_temperature 173(2)
_cell_measurement_theta_max 68.29
_cell_measurement_theta_min 3.16
_cell_volume 12045.0(4)
_computing_cell_refinement 'RAPID-AUTO (Rigaku, 1998)'
_computing_data_collection 'RAPID-AUTO (Rigaku, 1998)'
_computing_data_reduction 'RAPID-AUTO (Rigaku, 1998)'
_computing_molecular_graphics 'Mecury (Macrae, 2008)'
_computing_publication_material 'SHELXL-2014/07 (Sheldrick, 2014)'
_computing_structure_refinement 'SHELXL-2014/7 (Sheldrick, 2014)'
_computing_structure_solution 'SHELXS97 (Sheldrick, 1997)'
_diffrn_ambient_temperature 173(2)
_diffrn_measured_fraction_theta_full 0.998
_diffrn_measured_fraction_theta_max 0.998
_diffrn_measurement_device_type 'RIGAKU R-AXIS RAPID-II with VariMax007'
_diffrn_measurement_method '\w scans'
_diffrn_radiation_type CuK\a
_diffrn_radiation_wavelength 1.54186
_diffrn_reflns_av_R_equivalents 0.1198
_diffrn_reflns_av_unetI/netI 0.1032
_diffrn_reflns_laue_measured_fraction_full 0.998
_diffrn_reflns_laue_measured_fraction_max 0.998
_diffrn_reflns_limit_h_max 18
_diffrn_reflns_limit_h_min -18
_diffrn_reflns_limit_k_max 37
_diffrn_reflns_limit_k_min -37
_diffrn_reflns_limit_l_max 28
_diffrn_reflns_limit_l_min -29
_diffrn_reflns_number 135259
_diffrn_reflns_point_group_measured_fraction_full 0.998
_diffrn_reflns_point_group_measured_fraction_max 0.998
_diffrn_reflns_theta_full 67.686
_diffrn_reflns_theta_max 68.249
_diffrn_reflns_theta_min 3.158
_diffrn_source 'sealed tube x-ray'
_exptl_absorpt_coefficient_mu 7.647
_exptl_absorpt_correction_T_max 0.844
_exptl_absorpt_correction_T_min 0.645
_exptl_absorpt_correction_type multi-scan
_exptl_absorpt_process_details ABSCOR,T.Higashi,RIGAKU
_exptl_crystal_colour yellow
_exptl_crystal_density_diffrn 1.653
_exptl_crystal_description plate
_exptl_crystal_F_000 5928
_exptl_crystal_size_max 0.192
_exptl_crystal_size_mid 0.078
_exptl_crystal_size_min 0.023
_refine_diff_density_max 2.308
_refine_diff_density_min -1.531
_refine_diff_density_rms 0.157
_refine_ls_extinction_method none
_refine_ls_goodness_of_fit_ref 1.037
_refine_ls_hydrogen_treatment constr
_refine_ls_matrix_type full
_refine_ls_number_parameters 1530
_refine_ls_number_reflns 21987
_refine_ls_number_restraints 131
_refine_ls_restrained_S_all 1.036
_refine_ls_R_factor_all 0.0875
_refine_ls_R_factor_gt 0.0746
_refine_ls_shift/su_max 0.001
_refine_ls_shift/su_mean 0.000
_refine_ls_structure_factor_coef Fsqd
_refine_ls_weighting_details 'w=1/[\s^2^(Fo^2^)+(0.0333P)^2^+68.1949P] where P=(Fo^2^+2Fc^2^)/3'
_refine_ls_weighting_scheme calc
_refine_ls_wR_factor_gt 0.1372
_refine_ls_wR_factor_ref 0.1433
_reflns_Friedel_coverage 0.000
_reflns_number_gt 18492
_reflns_number_total 21987
_reflns_threshold_expression 'I > 2\s(I)'
_cod_data_source_file ic5b01397_si_002.cif
_cod_data_source_block R3ac
_cod_depositor_comments 'Adding full bibliography for 4344084--4344087.cif.'
_cod_database_code 4344086
_publcif_datablock.id {f6f6b35e-c0d4-4058-943a-8437ff63f2b5}

_shelx_shelxl_version_number 2014/7
_shelx_space_group_comment
;
The symmetry employed for this shelxl refinement is uniquely defined
by the following loop, which should always be used as a source of
symmetry information in preference to the above space-group names.
They are only intended as comments.
;
_shelx_estimated_absorpt_t_min 0.321
_shelx_estimated_absorpt_t_max 0.844

loop_
_space_group_symop_operation_xyz
'x, y, z'
'-x, y+1/2, -z+1/2'
'-x, -y, -z'
'x, -y-1/2, z-1/2'

loop_
_atom_site_label
_atom_site_type_symbol
_atom_site_fract_x
_atom_site_fract_y
_atom_site_fract_z
_atom_site_U_iso_or_equiv
_atom_site_adp_type
_atom_site_occupancy
_atom_site_site_symmetry_order
_atom_site_calc_flag
_atom_site_refinement_flags_posn
_atom_site_refinement_flags_adp
_atom_site_refinement_flags_occupancy
_atom_site_disorder_assembly
_atom_site_disorder_group
Re1A Re 0.34301(2) 0.42192(2) 0.12126(2) 0.02390(8) Uani 1 1 d . . . . .
C1A C 0.3970(5) 0.4117(2) 0.0544(3) 0.0252(15) Uani 1 1 d . . . . .
O1A O 0.4266(4) 0.40577(17) 0.0133(2) 0.0408(13) Uani 1 1 d . . . . .
C2A C 0.4251(5) 0.4656(2) 0.1343(3) 0.0329(17) Uani 1 1 d . . . . .
O2A O 0.4795(3) 0.49176(17) 0.1396(2) 0.0397(13) Uani 1 1 d . . . . .
P1A P 0.43620(12) 0.37345(5) 0.17306(7) 0.0265(4) Uani 1 1 d . . . . .
P2A P 0.53678(12) 0.44731(5) 0.33022(7) 0.0266(4) Uani 1 1 d . . . . .
C25A C 0.4860(5) 0.3987(2) 0.2306(3) 0.0270(15) Uani 1 1 d . . . . .
C26A C 0.5132(5) 0.4156(2) 0.2716(3) 0.0297(16) Uani 1 1 d . . . . .
N1A N 0.2583(4) 0.42659(18) 0.1896(2) 0.0275(13) Uani 1 1 d . . . . .
C3A C 0.2606(5) 0.4582(2) 0.2265(3) 0.0346(17) Uani 1 1 d . . . . .
H3A H 0.3054 0.4786 0.2257 0.042 Uiso 1 1 calc R U . . .
C4A C 0.1999(5) 0.4621(3) 0.2659(3) 0.0403(19) Uani 1 1 d . . . . .
H4A H 0.2022 0.4853 0.2909 0.048 Uiso 1 1 calc R U . . .
C5A C 0.1365(5) 0.4317(3) 0.2678(3) 0.045(2) Uani 1 1 d . . . . .
H5A H 0.0948 0.4333 0.2947 0.054 Uiso 1 1 calc R U . . .
C6A C 0.1341(5) 0.3991(3) 0.2309(3) 0.0388(19) Uani 1 1 d . . . . .
H6A H 0.0908 0.3779 0.2322 0.047 Uiso 1 1 calc R U . . .
C7A C 0.1947(5) 0.3968(2) 0.1915(3) 0.0333(17) Uani 1 1 d . . . . .
N2A N 0.2521(4) 0.36915(18) 0.1105(2) 0.0304(14) Uani 1 1 d . . . . .
C8A C 0.1925(5) 0.3644(2) 0.1483(3) 0.0333(17) Uani 1 1 d . . . . .
C9A C 0.1339(6) 0.3319(3) 0.1447(4) 0.058(3) Uani 1 1 d . . . . .
H9A H 0.0915 0.3298 0.1711 0.070 Uiso 1 1 calc R U . . .
C10A C 0.1357(7) 0.3022(3) 0.1035(5) 0.072(3) Uani 1 1 d . . . . .
H10A H 0.0956 0.2794 0.1012 0.086 Uiso 1 1 calc R U . . .
C11A C 0.1980(6) 0.3066(3) 0.0652(4) 0.054(2) Uani 1 1 d . . . . .
H11A H 0.2019 0.2866 0.0364 0.065 Uiso 1 1 calc R U . . .
C12A C 0.2537(5) 0.3406(2) 0.0699(3) 0.0390(19) Uani 1 1 d . . . . .
H12A H 0.2952 0.3440 0.0432 0.047 Uiso 1 1 calc R U . . .
C13A C 0.3818(5) 0.3289(2) 0.2057(3) 0.0318(16) Uani 1 1 d . . . . .
C14A C 0.3438(5) 0.3367(2) 0.2544(3) 0.0370(18) Uani 1 1 d . . . . .
H14A H 0.3499 0.3638 0.2716 0.044 Uiso 1 1 calc R U . . .
C15A C 0.2963(5) 0.3044(3) 0.2783(4) 0.047(2) Uani 1 1 d . . . . .
H15A H 0.2708 0.3096 0.3120 0.056 Uiso 1 1 calc R U . . .
C16A C 0.2861(6) 0.2655(3) 0.2538(4) 0.052(2) Uani 1 1 d . . . . .
H16A H 0.2531 0.2439 0.2701 0.062 Uiso 1 1 calc R U . . .
C17A C 0.3240(6) 0.2576(3) 0.2051(4) 0.054(2) Uani 1 1 d . . . . .
H17A H 0.3163 0.2306 0.1878 0.064 Uiso 1 1 calc R U . . .
C18A C 0.3732(6) 0.2888(2) 0.1812(4) 0.047(2) Uani 1 1 d . . . . .
H18A H 0.4008 0.2829 0.1484 0.056 Uiso 1 1 calc R U . . .
C19A C 0.5243(5) 0.3509(2) 0.1377(3) 0.0290(16) Uani 1 1 d . . . . .
C20A C 0.5063(5) 0.3283(2) 0.0897(3) 0.0366(18) Uani 1 1 d . . . . .
H20A H 0.4488 0.3260 0.0760 0.044 Uiso 1 1 calc R U . . .
C21A C 0.5705(6) 0.3095(2) 0.0618(3) 0.044(2) Uani 1 1 d . . . . .
H21A H 0.5572 0.2938 0.0295 0.053 Uiso 1 1 calc R U . . .
C22A C 0.6547(6) 0.3133(3) 0.0809(4) 0.051(2) Uani 1 1 d . . . . .
H22A H 0.6992 0.2999 0.0621 0.061 Uiso 1 1 calc R U . . .
C23A C 0.6731(6) 0.3366(3) 0.1271(4) 0.050(2) Uani 1 1 d . . . . .
H23A H 0.7308 0.3395 0.1401 0.060 Uiso 1 1 calc R U . . .
C24A C 0.6093(5) 0.3557(2) 0.1551(3) 0.0367(18) Uani 1 1 d . . . . .
H24A H 0.6235 0.3723 0.1865 0.044 Uiso 1 1 calc R U . . .
C27A C 0.4378(5) 0.4366(2) 0.3648(3) 0.0322(17) Uani 1 1 d . . . . .
C28A C 0.3768(5) 0.4676(2) 0.3700(3) 0.0390(18) Uani 1 1 d . . . . .
H28A H 0.3883 0.4960 0.3588 0.047 Uiso 1 1 calc R U . . .
C29A C 0.2982(5) 0.4581(3) 0.3914(3) 0.046(2) Uani 1 1 d . . . . .
H29A H 0.2570 0.4800 0.3957 0.055 Uiso 1 1 calc R U . . .
C30A C 0.2807(6) 0.4162(3) 0.4065(3) 0.048(2) Uani 1 1 d . . . . .
H30A H 0.2264 0.4092 0.4197 0.058 Uiso 1 1 calc R U . . .
C31A C 0.3412(6) 0.3852(3) 0.4023(3) 0.048(2) Uani 1 1 d . . . . .
H31A H 0.3291 0.3568 0.4137 0.058 Uiso 1 1 calc R U . . .
C32A C 0.4207(5) 0.3944(2) 0.3817(3) 0.0390(19) Uani 1 1 d . . . . .
H32A H 0.4627 0.3727 0.3790 0.047 Uiso 1 1 calc R U . . .
C33A C 0.6192(5) 0.4194(2) 0.3695(3) 0.0306(16) Uani 1 1 d . . . . .
C34A C 0.6819(5) 0.3955(2) 0.3445(3) 0.0363(18) Uani 1 1 d . . . . .
H34A H 0.6762 0.3892 0.3068 0.044 Uiso 1 1 calc R U . . .
C35A C 0.7529(6) 0.3808(3) 0.3752(4) 0.049(2) Uani 1 1 d . . . . .
H35A H 0.7954 0.3645 0.3582 0.059 Uiso 1 1 calc R U . . .
C36A C 0.7618(6) 0.3896(3) 0.4295(4) 0.047(2) Uani 1 1 d . . . . .
H36A H 0.8098 0.3789 0.4502 0.056 Uiso 1 1 calc R U . . .
C37A C 0.7012(6) 0.4141(3) 0.4545(3) 0.046(2) Uani 1 1 d . . . . .
H37A H 0.7085 0.4210 0.4919 0.055 Uiso 1 1 calc R U . . .
C38A C 0.6301(5) 0.4284(2) 0.4248(3) 0.0367(18) Uani 1 1 d . . . . .
H38A H 0.5880 0.4446 0.4423 0.044 Uiso 1 1 calc R U . . .
Re1B Re 0.58146(2) 0.51705(2) 0.30306(2) 0.02392(9) Uani 1 1 d . . . . .
P1B P 0.61503(12) 0.58882(5) 0.27448(7) 0.0243(4) Uani 1 1 d . . . . .
P2B P 0.35905(12) 0.67092(5) 0.27888(7) 0.0260(4) Uani 1 1 d . . . . .
C1B C 0.4789(6) 0.5216(2) 0.2610(3) 0.0323(18) Uani 1 1 d . . . . .
O1B O 0.4135(3) 0.52444(16) 0.2361(2) 0.0356(12) Uani 1 1 d . . . . .
C2B C 0.6328(5) 0.4882(2) 0.2448(3) 0.0302(16) Uani 1 1 d . . . . .
O2B O 0.6647(4) 0.46890(17) 0.2109(2) 0.0450(14) Uani 1 1 d . . . . .
C25B C 0.5205(5) 0.6201(2) 0.2772(3) 0.0285(16) Uani 1 1 d . . . . .
C26B C 0.4547(5) 0.6402(2) 0.2778(3) 0.0271(15) Uani 1 1 d . . . . .
N1B N 0.6944(4) 0.51477(18) 0.3567(2) 0.0337(15) Uani 1 1 d . . . . .
C3B C 0.7689(5) 0.4957(2) 0.3445(3) 0.0354(17) Uani 1 1 d . . . . .
H3B H 0.7728 0.4821 0.3102 0.043 Uiso 1 1 calc R U . . .
C4B C 0.8389(5) 0.4953(3) 0.3802(4) 0.049(2) Uani 1 1 d . . . . .
H4B H 0.8906 0.4825 0.3697 0.058 Uiso 1 1 calc R U . . .
C5B C 0.8349(6) 0.5132(3) 0.4305(4) 0.055(2) Uani 1 1 d . . . . .
H5B H 0.8828 0.5126 0.4555 0.066 Uiso 1 1 calc R U . . .
C6B C 0.7592(6) 0.5322(3) 0.4438(3) 0.045(2) Uani 1 1 d . . . . .
H6B H 0.7548 0.5450 0.4786 0.054 Uiso 1 1 calc R U . . .
C7B C 0.6893(5) 0.5330(2) 0.4071(3) 0.0344(17) Uani 1 1 d . . . . .
N2B N 0.5452(4) 0.54891(18) 0.3772(2) 0.0285(13) Uani 1 1 d . . . . .
C8B C 0.6067(5) 0.5532(2) 0.4175(3) 0.0331(17) Uani 1 1 d . . . . .
C9B C 0.5915(6) 0.5761(3) 0.4649(3) 0.047(2) Uani 1 1 d . . . . .
H9B H 0.6349 0.5784 0.4929 0.057 Uiso 1 1 calc R U . . .
C10B C 0.5140(7) 0.5953(3) 0.4708(3) 0.053(3) Uani 1 1 d . . . . .
H10B H 0.5034 0.6113 0.5026 0.064 Uiso 1 1 calc R U . . .
C11B C 0.4517(6) 0.5912(3) 0.4302(3) 0.046(2) Uani 1 1 d . . . . .
H11B H 0.3975 0.6044 0.4335 0.055 Uiso 1 1 calc R U . . .
C12B C 0.4688(5) 0.5679(2) 0.3848(3) 0.0330(17) Uani 1 1 d . . . . .
H12B H 0.4249 0.5649 0.3573 0.040 Uiso 1 1 calc R U . . .
C13B C 0.6896(5) 0.6178(2) 0.3187(3) 0.0326(17) Uani 1 1 d . . . . .
C14B C 0.7767(5) 0.6098(3) 0.3141(3) 0.044(2) Uani 1 1 d . . . . .
H14B H 0.7952 0.5916 0.2860 0.053 Uiso 1 1 calc R U . . .
C15B C 0.8361(7) 0.6281(4) 0.3500(5) 0.071(3) Uani 1 1 d . . . . .
H15B H 0.8952 0.6223 0.3469 0.085 Uiso 1 1 calc R U . . .
C16B C 0.8091(8) 0.6550(4) 0.3908(4) 0.077(4) Uani 1 1 d . . . . .
H16B H 0.8503 0.6680 0.4149 0.093 Uiso 1 1 calc R U . . .
C17B C 0.7245(8) 0.6631(3) 0.3967(4) 0.063(3) Uani 1 1 d . . . . .
H17B H 0.7066 0.6813 0.4249 0.076 Uiso 1 1 calc R U . . .
C18B C 0.6647(6) 0.6443(2) 0.3605(3) 0.0404(19) Uani 1 1 d . . . . .
H18B H 0.6056 0.6497 0.3645 0.048 Uiso 1 1 calc R U . . .
C19B C 0.6470(5) 0.6024(2) 0.2067(3) 0.0284(15) Uani 1 1 d . . . . .
C20B C 0.6590(5) 0.6455(2) 0.1938(3) 0.0356(18) Uani 1 1 d . . . . .
H20B H 0.6540 0.6666 0.2212 0.043 Uiso 1 1 calc R U . . .
C21B C 0.6781(6) 0.6579(3) 0.1420(3) 0.044(2) Uani 1 1 d . . . . .
H21B H 0.6841 0.6873 0.1336 0.053 Uiso 1 1 calc R U . . .
C22B C 0.6885(5) 0.6270(3) 0.1021(3) 0.045(2) Uani 1 1 d . . . . .
H22B H 0.7042 0.6352 0.0668 0.054 Uiso 1 1 calc R U . . .
C23B C 0.6759(6) 0.5843(3) 0.1143(3) 0.044(2) Uani 1 1 d . . . . .
H23B H 0.6811 0.5632 0.0869 0.052 Uiso 1 1 calc R U . . .
C24B C 0.6555(5) 0.5720(2) 0.1667(3) 0.0369(18) Uani 1 1 d . . . . .
H24B H 0.6476 0.5426 0.1748 0.044 Uiso 1 1 calc R U . . .
C27B C 0.3512(5) 0.6784(2) 0.3516(3) 0.0333(17) Uani 1 1 d . . . . .
C28B C 0.4168(6) 0.6986(2) 0.3813(3) 0.042(2) Uani 1 1 d . . . . .
H28B H 0.4639 0.7100 0.3631 0.051 Uiso 1 1 calc R U . . .
C29B C 0.4138(7) 0.7022(3) 0.4371(4) 0.055(3) Uani 1 1 d . . . . .
H29B H 0.4598 0.7153 0.4573 0.066 Uiso 1 1 calc R U . . .
C30B C 0.3438(7) 0.6866(3) 0.4638(4) 0.058(3) Uani 1 1 d . . . . .
H30B H 0.3420 0.6893 0.5021 0.069 Uiso 1 1 calc R U . . .
C31B C 0.2773(6) 0.6674(3) 0.4349(3) 0.055(2) Uani 1 1 d . . . . .
H31B H 0.2290 0.6573 0.4531 0.066 Uiso 1 1 calc R U . . .
C32B C 0.2809(5) 0.6628(3) 0.3788(3) 0.0414(19) Uani 1 1 d . . . . .
H32B H 0.2355 0.6491 0.3589 0.050 Uiso 1 1 calc R U . . .
C33B C 0.3957(5) 0.7212(2) 0.2518(3) 0.0291(16) Uani 1 1 d . . . . .
C34B C 0.3461(5) 0.7578(2) 0.2592(3) 0.0345(17) Uani 1 1 d . . . . .
H34B H 0.3006 0.7572 0.2835 0.041 Uiso 1 1 calc R U . . .
C35B C 0.3636(6) 0.7949(2) 0.2310(3) 0.044(2) Uani 1 1 d . . . . .
H35B H 0.3282 0.8193 0.2347 0.053 Uiso 1 1 calc R U . . .
C36B C 0.4322(6) 0.7968(3) 0.1975(4) 0.049(2) Uani 1 1 d . . . . .
H36B H 0.4451 0.8227 0.1795 0.059 Uiso 1 1 calc R U . . .
C37B C 0.4820(5) 0.7609(3) 0.1902(4) 0.044(2) Uani 1 1 d . . . . .
H37B H 0.5285 0.7620 0.1667 0.052 Uiso 1 1 calc R U . . .
C38B C 0.4641(5) 0.7233(2) 0.2173(3) 0.0362(18) Uani 1 1 d . . . . .
H38B H 0.4985 0.6987 0.2123 0.043 Uiso 1 1 calc R U . . .
Re1C Re 0.24629(2) 0.63775(2) 0.22429(2) 0.02506(9) Uani 1 1 d . . . . .
P1C P 0.15488(12) 0.59906(6) 0.16131(7) 0.0280(4) Uani 1 1 d . . . . .
P2C P 0.24716(12) 0.47239(6) 0.07764(7) 0.0255(4) Uani 1 1 d . . . . .
C1C C 0.2682(5) 0.5874(2) 0.2663(3) 0.0308(17) Uani 1 1 d . . . . .
O1C O 0.2801(4) 0.55770(16) 0.2941(2) 0.0432(14) Uani 1 1 d . . . . .
C2C C 0.1548(5) 0.6505(2) 0.2704(3) 0.0378(18) Uani 1 1 d . . . . .
O2C O 0.0960(4) 0.65964(19) 0.2954(2) 0.0486(15) Uani 1 1 d . . . . .
C25C C 0.2025(5) 0.5516(2) 0.1361(3) 0.0307(16) Uani 1 1 d . . . . .
C26C C 0.2251(4) 0.5188(2) 0.1170(3) 0.0274(15) Uani 1 1 d . . . . .
N1C N 0.2279(4) 0.69665(18) 0.1778(2) 0.0294(13) Uani 1 1 d . . . . .
C3C C 0.1688(5) 0.7272(2) 0.1877(3) 0.0365(18) Uani 1 1 d . . . . .
H3C H 0.1329 0.7234 0.2175 0.044 Uiso 1 1 calc R U . . .
C4C C 0.1588(6) 0.7632(3) 0.1564(4) 0.046(2) Uani 1 1 d . . . . .
H4C H 0.1162 0.7838 0.1641 0.056 Uiso 1 1 calc R U . . .
C5C C 0.2111(6) 0.7693(2) 0.1136(4) 0.053(2) Uani 1 1 d . . . . .
H5C H 0.2055 0.7941 0.0913 0.063 Uiso 1 1 calc R U . . .
C6C C 0.2714(6) 0.7391(2) 0.1038(3) 0.043(2) Uani 1 1 d . . . . .
H6C H 0.3078 0.7428 0.0743 0.051 Uiso 1 1 calc R U . . .
C7C C 0.2803(5) 0.7034(2) 0.1360(3) 0.0311(16) Uani 1 1 d . . . . .
N2C N 0.3396(4) 0.63466(17) 0.1601(2) 0.0242(12) Uani 1 1 d . . . . .
C8C C 0.3427(5) 0.6694(2) 0.1275(3) 0.0300(16) Uani 1 1 d . . . . .
C9C C 0.4030(5) 0.6714(3) 0.0870(3) 0.042(2) Uani 1 1 d . . . . .
H9C H 0.4070 0.6963 0.0652 0.050 Uiso 1 1 calc R U . . .
C10C C 0.4565(6) 0.6372(3) 0.0789(3) 0.046(2) Uani 1 1 d . . . . .
H10C H 0.4975 0.6384 0.0517 0.055 Uiso 1 1 calc R U . . .
C11C C 0.4496(5) 0.6015(3) 0.1108(3) 0.0387(19) Uani 1 1 d . . . . .
H11C H 0.4844 0.5772 0.1050 0.046 Uiso 1 1 calc R U . . .
C12C C 0.3915(5) 0.6013(2) 0.1515(3) 0.0325(17) Uani 1 1 d . . . . .
H12C H 0.3882 0.5768 0.1741 0.039 Uiso 1 1 calc R U . . .
C13C C 0.1346(5) 0.6282(2) 0.0986(3) 0.0375(18) Uani 1 1 d . . . . .
C14C C 0.0767(6) 0.6622(3) 0.0973(4) 0.047(2) Uani 1 1 d . . . . .
H14C H 0.0419 0.6668 0.1274 0.057 Uiso 1 1 calc R U . . .
C15C C 0.0691(8) 0.6892(3) 0.0533(5) 0.075(4) Uani 1 1 d . . . . .
H15C H 0.0289 0.7120 0.0529 0.090 Uiso 1 1 calc R U . . .
C16C C 0.1198(9) 0.6831(4) 0.0100(5) 0.082(4) Uani 1 1 d . . . . .
H16C H 0.1153 0.7021 -0.0200 0.098 Uiso 1 1 calc R U . . .
C17C C 0.1770(8) 0.6500(3) 0.0094(4) 0.069(3) Uani 1 1 d . . . . .
H17C H 0.2109 0.6458 -0.0212 0.083 Uiso 1 1 calc R U . . .
C18C C 0.1853(6) 0.6222(3) 0.0540(3) 0.047(2) Uani 1 1 d . . . . .
H18C H 0.2253 0.5993 0.0539 0.056 Uiso 1 1 calc R U . . .
C19C C 0.0527(5) 0.5766(2) 0.1806(3) 0.0329(17) Uani 1 1 d . . . . .
C20C C -0.0108(5) 0.5684(3) 0.1402(4) 0.045(2) Uani 1 1 d . . . . .
H20C H -0.0031 0.5766 0.1036 0.054 Uiso 1 1 calc R U . . .
C21C C -0.0851(6) 0.5480(3) 0.1547(4) 0.057(3) Uani 1 1 d . . . . .
H21C H -0.1290 0.5425 0.1277 0.069 Uiso 1 1 calc R U . . .
C22C C -0.0961(6) 0.5357(3) 0.2071(5) 0.064(3) Uani 1 1 d . . . . .
H22C H -0.1473 0.5217 0.2164 0.077 Uiso 1 1 calc R U . . .
C23C C -0.0330(6) 0.5435(3) 0.2465(4) 0.057(3) Uani 1 1 d . . . . .
H23C H -0.0405 0.5345 0.2829 0.069 Uiso 1 1 calc R U . . .
C24C C 0.0414(5) 0.5644(3) 0.2334(3) 0.043(2) Uani 1 1 d . . . . .
H24C H 0.0844 0.5702 0.2607 0.052 Uiso 1 1 calc R U . . .
C27C C 0.2750(5) 0.4986(2) 0.0148(3) 0.0286(15) Uani 1 1 d . . . . .
C28C C 0.2134(5) 0.5115(3) -0.0237(3) 0.0396(19) Uani 1 1 d . . . . .
H28C H 0.1551 0.5047 -0.0190 0.048 Uiso 1 1 calc R U . . .
C29C C 0.2361(6) 0.5344(3) -0.0693(3) 0.052(2) Uani 1 1 d . . . . .
H29C H 0.1934 0.5430 -0.0957 0.062 Uiso 1 1 calc R U . . .
C30C C 0.3208(6) 0.5445(3) -0.0764(3) 0.048(2) Uani 1 1 d . . . . .
H30C H 0.3369 0.5597 -0.1077 0.058 Uiso 1 1 calc R U . . .
C31C C 0.3821(6) 0.5321(3) -0.0373(3) 0.048(2) Uani 1 1 d . . . . .
H31C H 0.4403 0.5392 -0.0417 0.057 Uiso 1 1 calc R U . . .
C32C C 0.3598(5) 0.5097(3) 0.0075(3) 0.0397(19) Uani 1 1 d . . . . .
H32C H 0.4027 0.5016 0.0340 0.048 Uiso 1 1 calc R U . . .
C33C C 0.1392(5) 0.4515(2) 0.0666(3) 0.0319(16) Uani 1 1 d . . . . .
C34C C 0.0772(5) 0.4597(3) 0.1033(4) 0.043(2) Uani 1 1 d . . . . .
H34C H 0.0881 0.4799 0.1316 0.051 Uiso 1 1 calc R U . . .
C35C C -0.0007(6) 0.4388(3) 0.0997(5) 0.065(3) Uani 1 1 d . . . . .
H35C H -0.0430 0.4444 0.1253 0.078 Uiso 1 1 calc R U . . .
C36C C -0.0157(7) 0.4100(4) 0.0586(5) 0.074(3) Uani 1 1 d . . . . .
H36C H -0.0691 0.3956 0.0561 0.089 Uiso 1 1 calc R U . . .
C37C C 0.0441(7) 0.4014(3) 0.0208(4) 0.064(3) Uani 1 1 d . . . . .
H37C H 0.0315 0.3816 -0.0078 0.077 Uiso 1 1 calc R U . . .
C38C C 0.1236(6) 0.4218(3) 0.0248(4) 0.048(2) Uani 1 1 d . . . . .
H38C H 0.1662 0.4157 -0.0005 0.058 Uiso 1 1 calc R U . . .
P1 P 0.8785(2) 0.38577(13) 0.23080(13) 0.0813(10) Uani 1 1 d . . . . .
F1 F 0.8229(7) 0.4188(3) 0.2650(4) 0.179(5) Uani 1 1 d . . . . .
F2 F 0.9442(5) 0.4234(2) 0.2237(3) 0.109(2) Uani 1 1 d . . . . .
F3 F 0.9255(6) 0.3703(3) 0.2856(3) 0.133(3) Uani 1 1 d . . . . .
F4 F 0.8137(5) 0.3494(4) 0.2387(4) 0.166(5) Uani 1 1 d . . . . .
F5 F 0.8324(5) 0.3985(3) 0.1756(3) 0.152(4) Uani 1 1 d . . . . .
F6 F 0.9386(5) 0.3547(2) 0.1996(3) 0.118(3) Uani 1 1 d . . . . .
P2 P 0.63251(18) 0.75896(7) 0.03068(10) 0.0525(6) Uani 1 1 d . . . . .
F7 F 0.5849(5) 0.8035(2) 0.0263(3) 0.103(3) Uani 1 1 d . . . . .
F8 F 0.6135(4) 0.75180(18) -0.0330(2) 0.0722(17) Uani 1 1 d . . . . .
F9 F 0.7186(4) 0.7821(2) 0.0177(3) 0.096(2) Uani 1 1 d . . . . .
F10 F 0.6520(4) 0.76557(18) 0.0940(2) 0.0681(16) Uani 1 1 d . . . . .
F11 F 0.5447(5) 0.7373(3) 0.0428(3) 0.124(3) Uani 1 1 d . . . . .
F12 F 0.6800(6) 0.7149(2) 0.0337(2) 0.121(3) Uani 1 1 d . . . . .
P3 P 0.1026(2) 0.55234(10) 0.41291(11) 0.0648(7) Uani 1 1 d D . . . .
F13A F 0.1108(16) 0.5948(6) 0.4483(10) 0.109(8) Uani 0.55(3) 1 d D U P A 1
F14A F 0.0165(12) 0.5673(9) 0.3879(10) 0.112(9) Uani 0.55(3) 1 d D U P A 1
F15A F 0.1418(19) 0.5765(11) 0.3645(9) 0.164(13) Uani 0.55(3) 1 d D U P A 1
F16A F 0.1888(16) 0.5389(10) 0.4392(11) 0.138(13) Uani 0.55(3) 1 d D U P A 1
F17A F 0.0473(17) 0.5310(9) 0.4582(9) 0.160(12) Uani 0.55(3) 1 d D U P A 1
F18A F 0.095(3) 0.5126(12) 0.3773(15) 0.150(15) Uani 0.55(3) 1 d . U P A 1
F13B F 0.105(2) 0.5748(13) 0.4701(10) 0.157(16) Uani 0.45(3) 1 d D U P A 2
F14B F 0.107(2) 0.5933(8) 0.3812(15) 0.142(14) Uani 0.45(3) 1 d D U P A 2
F15B F 0.2053(13) 0.5557(11) 0.4115(12) 0.122(11) Uani 0.45(3) 1 d D U P A 2
F16B F 0.119(2) 0.5101(7) 0.4453(10) 0.141(13) Uani 0.45(3) 1 d D U P A 2
F17B F 0.0053(11) 0.5521(13) 0.4090(14) 0.152(17) Uani 0.45(3) 1 d D U P A 2
F18B F 0.114(3) 0.5254(15) 0.3599(12) 0.099(13) Uani 0.45(3) 1 d . U P A 2
O3 O 0.9805(9) 0.2733(4) 0.5484(6) 0.179(5) Uiso 1 1 d . . . . .
H3 H 0.9703 0.2923 0.5249 0.268 Uiso 1 1 calc R U . . .
C46 C 0.9457(11) 0.2857(6) 0.5984(7) 0.137(6) Uiso 1 1 d . . . . .
H46A H 0.9076 0.3106 0.5917 0.165 Uiso 1 1 calc R U . . .
H46B H 0.9929 0.2950 0.6236 0.165 Uiso 1 1 calc R U . . .
C47 C 0.8941(11) 0.2496(6) 0.6264(7) 0.150(7) Uiso 1 1 d . . . . .
H47A H 0.8386 0.2460 0.6071 0.225 Uiso 1 1 calc R U . . .
H47B H 0.8854 0.2575 0.6643 0.225 Uiso 1 1 calc R U . . .
H47C H 0.9261 0.2227 0.6254 0.225 Uiso 1 1 calc R U . . .
C39A C 0.0928(15) 0.2630(5) 0.3435(7) 0.099(7) Uiso 0.538(12) 1 d DG U P B 1
C40A C 0.1203(16) 0.2221(6) 0.3577(6) 0.097(8) Uiso 0.538(12) 1 d DG U P B 1
H40A H 0.1453 0.2168 0.3929 0.117 Uiso 0.538(12) 1 calc R U P B 1
C41A C 0.1114(14) 0.1889(5) 0.3204(7) 0.093(6) Uiso 0.538(12) 1 d DG U P B 1
H41A H 0.1302 0.1609 0.3300 0.112 Uiso 0.538(12) 1 calc R U P B 1
C42A C 0.0749(13) 0.1966(5) 0.2688(7) 0.090(6) Uiso 0.538(12) 1 d DG U P B 1
H42A H 0.0688 0.1739 0.2433 0.108 Uiso 0.538(12) 1 calc R U P B 1
C43A C 0.0473(14) 0.2375(6) 0.2547(6) 0.096(7) Uiso 0.538(12) 1 d DG U P B 1
H43A H 0.0224 0.2428 0.2194 0.115 Uiso 0.538(12) 1 calc R U P B 1
C44A C 0.0563(14) 0.2708(5) 0.2920(8) 0.097(7) Uiso 0.538(12) 1 d DG U P B 1
H44A H 0.0374 0.2987 0.2823 0.116 Uiso 0.538(12) 1 calc R U P B 1
C45A C 0.104(2) 0.2964(9) 0.3798(12) 0.166(13) Uiso 0.538(12) 1 d D U P B 1
H45A H 0.0811 0.3228 0.3634 0.248 Uiso 0.538(12) 1 calc R U P B 1
H45B H 0.0739 0.2900 0.4129 0.248 Uiso 0.538(12) 1 calc R U P B 1
H45C H 0.1651 0.3001 0.3890 0.248 Uiso 0.538(12) 1 calc R U P B 1
C39B C 0.0920(16) 0.2041(5) 0.3040(9) 0.088(8) Uiso 0.462(12) 1 d DG U P B 2
C40B C 0.0534(16) 0.2305(6) 0.2647(7) 0.094(10) Uiso 0.462(12) 1 d DG U P B 2
H40B H 0.0347 0.2190 0.2306 0.113 Uiso 0.462(12) 1 calc R U P B 2
C41B C 0.0422(17) 0.2738(6) 0.2755(8) 0.099(10) Uiso 0.462(12) 1 d DG U P B 2
H41B H 0.0159 0.2918 0.2486 0.119 Uiso 0.462(12) 1 calc R U P B 2
C42B C 0.0696(16) 0.2906(5) 0.3255(9) 0.100(9) Uiso 0.462(12) 1 d DG U P B 2
H42B H 0.0620 0.3202 0.3328 0.120 Uiso 0.462(12) 1 calc R U P B 2
C43B C 0.1082(19) 0.2642(7) 0.3648(8) 0.120(12) Uiso 0.462(12) 1 d DG U P B 2
H43B H 0.1269 0.2757 0.3989 0.144 Uiso 0.462(12) 1 calc R U P B 2
C44B C 0.1193(19) 0.2209(7) 0.3540(9) 0.119(15) Uiso 0.462(12) 1 d DG U P B 2
H44B H 0.1457 0.2029 0.3809 0.142 Uiso 0.462(12) 1 calc R U P B 2
C45B C 0.102(2) 0.1620(8) 0.2927(12) 0.115(11) Uiso 0.462(12) 1 d D U P B 2
H45D H 0.1302 0.1477 0.3241 0.172 Uiso 0.462(12) 1 calc R U P B 2
H45E H 0.0463 0.1489 0.2846 0.172 Uiso 0.462(12) 1 calc R U P B 2
H45F H 0.1378 0.1590 0.2611 0.172 Uiso 0.462(12) 1 calc R U P B 2
O4A O 1.0039(16) 0.3518(7) 0.5038(10) 0.167(8) Uiso 0.538(12) 1 d D U P B 1
H4 H 0.9652 0.3658 0.5183 0.250 Uiso 0.538(12) 1 calc R U P B 1
C48A C 1.0670(17) 0.3805(10) 0.4852(13) 0.141(9) Uiso 0.538(12) 1 d D U P B 1
H48A H 1.1123 0.3637 0.4682 0.170 Uiso 0.538(12) 1 calc R U P B 1
H48B H 1.0935 0.3957 0.5169 0.170 Uiso 0.538(12) 1 calc R U P B 1
C49A C 1.033(2) 0.4123(10) 0.4458(15) 0.170(11) Uiso 0.538(12) 1 d D U P B 1
H49A H 1.0799 0.4309 0.4347 0.255 Uiso 0.538(12) 1 calc R U P B 1
H49B H 1.0082 0.3976 0.4138 0.255 Uiso 0.538(12) 1 calc R U P B 1
H49C H 0.9894 0.4296 0.4625 0.255 Uiso 0.538(12) 1 calc R U P B 1
O4B O 0.9480(16) 0.3353(8) 0.4622(11) 0.145(8) Uiso 0.462(12) 1 d D U P B 2
H5 H 0.9459 0.3158 0.4387 0.218 Uiso 0.462(12) 1 calc R U P B 2
C48B C 1.013(2) 0.3646(11) 0.4501(16) 0.151(8) Uiso 0.462(12) 1 d D U P B 2
H48C H 1.0608 0.3479 0.4364 0.181 Uiso 0.462(12) 1 calc R U P B 2
H48D H 1.0330 0.3778 0.4848 0.181 Uiso 0.462(12) 1 calc R U P B 2
C49B C 0.995(2) 0.3991(10) 0.4120(15) 0.135(11) Uiso 0.462(12) 1 d D U P B 2
H49D H 1.0474 0.4162 0.4085 0.203 Uiso 0.462(12) 1 calc R U P B 2
H49E H 0.9778 0.3871 0.3765 0.203 Uiso 0.462(12) 1 calc R U P B 2
H49F H 0.9498 0.4172 0.4252 0.203 Uiso 0.462(12) 1 calc R U P B 2

loop_
_atom_site_aniso_label
_atom_site_aniso_U_11
_atom_site_aniso_U_22
_atom_site_aniso_U_33
_atom_site_aniso_U_23
_atom_site_aniso_U_13
_atom_site_aniso_U_12
Re1A 0.02825(18) 0.02112(16) 0.02199(16) -0.00222(11) -0.00279(12) -0.00242(12)
C1A 0.034(4) 0.021(3) 0.020(4) -0.005(3) -0.005(3) -0.003(3)
O1A 0.050(4) 0.042(3) 0.030(3) -0.007(2) 0.009(3) 0.006(3)
C2A 0.036(4) 0.034(4) 0.029(4) 0.001(3) 0.006(3) 0.012(3)
O2A 0.036(3) 0.038(3) 0.045(3) -0.007(2) 0.001(2) -0.014(3)
P1A 0.0342(10) 0.0217(9) 0.0230(9) -0.0007(7) -0.0039(7) -0.0006(7)
P2A 0.0359(11) 0.0212(9) 0.0222(9) 0.0008(7) -0.0061(7) -0.0022(7)
C25A 0.034(4) 0.017(3) 0.029(4) 0.003(3) -0.003(3) 0.001(3)
C26A 0.040(5) 0.020(4) 0.029(4) 0.003(3) -0.002(3) 0.002(3)
N1A 0.037(4) 0.030(3) 0.015(3) -0.003(2) 0.000(2) -0.007(3)
C3A 0.041(5) 0.029(4) 0.033(4) 0.002(3) -0.002(3) -0.008(3)
C4A 0.047(5) 0.038(5) 0.036(4) -0.009(3) 0.005(4) -0.003(4)
C5A 0.041(5) 0.059(6) 0.035(5) -0.010(4) 0.009(4) -0.009(4)
C6A 0.033(5) 0.043(5) 0.041(5) -0.005(4) 0.004(3) -0.010(4)
C7A 0.037(5) 0.029(4) 0.034(4) 0.003(3) -0.001(3) -0.003(3)
N2A 0.033(4) 0.022(3) 0.036(4) -0.004(2) -0.005(3) -0.006(3)
C8A 0.035(4) 0.026(4) 0.039(4) -0.006(3) 0.000(3) -0.007(3)
C9A 0.046(6) 0.055(6) 0.076(7) -0.017(5) 0.021(5) -0.022(4)
C10A 0.071(7) 0.051(6) 0.095(8) -0.034(6) 0.028(6) -0.040(5)
C11A 0.061(6) 0.041(5) 0.062(6) -0.025(4) 0.005(5) -0.019(4)
C12A 0.042(5) 0.031(4) 0.045(5) -0.013(3) 0.003(4) -0.011(3)
C13A 0.034(4) 0.020(4) 0.042(4) 0.002(3) 0.003(3) -0.002(3)
C14A 0.045(5) 0.031(4) 0.035(4) 0.003(3) -0.004(4) -0.005(3)
C15A 0.043(5) 0.053(6) 0.045(5) 0.014(4) 0.003(4) -0.004(4)
C16A 0.056(6) 0.043(5) 0.056(6) 0.015(4) 0.004(5) -0.010(4)
C17A 0.071(7) 0.024(4) 0.066(6) 0.002(4) -0.007(5) -0.012(4)
C18A 0.064(6) 0.031(4) 0.044(5) -0.001(4) 0.001(4) -0.001(4)
C19A 0.043(5) 0.020(3) 0.023(4) 0.005(3) -0.001(3) 0.005(3)
C20A 0.052(5) 0.029(4) 0.028(4) -0.004(3) -0.001(3) 0.005(4)
C21A 0.072(7) 0.028(4) 0.033(4) 0.000(3) 0.010(4) 0.005(4)
C22A 0.056(6) 0.038(5) 0.060(6) 0.005(4) 0.024(5) 0.011(4)
C23A 0.046(6) 0.045(5) 0.060(6) 0.003(4) 0.008(4) 0.000(4)
C24A 0.041(5) 0.033(4) 0.035(4) 0.000(3) -0.001(3) -0.001(3)
C27A 0.042(5) 0.027(4) 0.027(4) -0.003(3) -0.005(3) -0.002(3)
C28A 0.043(5) 0.031(4) 0.043(5) 0.002(3) -0.004(4) 0.001(4)
C29A 0.037(5) 0.063(6) 0.038(5) 0.001(4) -0.004(4) 0.004(4)
C30A 0.048(6) 0.063(6) 0.034(5) 0.003(4) -0.005(4) -0.008(5)
C31A 0.066(6) 0.039(5) 0.039(5) 0.005(4) 0.002(4) -0.021(4)
C32A 0.051(5) 0.035(4) 0.031(4) 0.002(3) 0.004(4) -0.005(4)
C33A 0.038(4) 0.018(4) 0.035(4) 0.004(3) -0.006(3) -0.007(3)
C34A 0.040(5) 0.027(4) 0.041(5) 0.001(3) -0.003(4) 0.003(3)
C35A 0.049(6) 0.037(5) 0.060(6) 0.012(4) -0.003(4) 0.011(4)
C36A 0.044(5) 0.046(5) 0.048(5) 0.013(4) -0.015(4) 0.001(4)
C37A 0.060(6) 0.051(5) 0.027(4) 0.009(4) -0.011(4) -0.006(4)
C38A 0.047(5) 0.035(4) 0.027(4) 0.002(3) -0.008(3) -0.006(4)
Re1B 0.03224(19) 0.01819(16) 0.02084(16) 0.00002(11) -0.00451(12) -0.00005(12)
P1B 0.0298(10) 0.0193(8) 0.0232(9) 0.0004(6) -0.0046(7) -0.0009(7)
P2B 0.0289(10) 0.0196(9) 0.0292(9) -0.0022(7) -0.0028(7) -0.0003(7)
C1B 0.064(6) 0.018(4) 0.015(3) 0.004(3) 0.000(3) -0.003(3)
O1B 0.034(3) 0.033(3) 0.039(3) 0.003(2) -0.011(2) -0.001(2)
C2B 0.032(4) 0.023(4) 0.035(4) -0.004(3) 0.001(3) 0.002(3)
O2B 0.065(4) 0.037(3) 0.034(3) 0.000(2) 0.007(3) 0.010(3)
C25B 0.036(4) 0.021(4) 0.029(4) 0.003(3) -0.004(3) -0.001(3)
C26B 0.033(4) 0.024(4) 0.024(4) 0.000(3) -0.005(3) -0.003(3)
N1B 0.051(4) 0.025(3) 0.025(3) 0.005(2) -0.008(3) -0.005(3)
C3B 0.039(5) 0.026(4) 0.041(5) 0.002(3) -0.003(3) -0.001(3)
C4B 0.033(5) 0.053(6) 0.059(6) 0.014(4) -0.012(4) -0.001(4)
C5B 0.039(5) 0.073(7) 0.052(6) 0.012(5) -0.022(4) -0.005(5)
C6B 0.049(5) 0.051(5) 0.034(5) 0.002(4) -0.011(4) -0.010(4)
C7B 0.036(4) 0.028(4) 0.038(4) 0.005(3) -0.010(3) -0.010(3)
N2B 0.038(4) 0.025(3) 0.022(3) 0.000(2) -0.002(3) 0.002(3)
C8B 0.052(5) 0.026(4) 0.020(4) -0.001(3) -0.012(3) -0.004(3)
C9B 0.071(7) 0.045(5) 0.025(4) -0.006(3) -0.009(4) 0.000(4)
C10B 0.088(8) 0.042(5) 0.031(5) -0.008(4) 0.017(5) 0.007(5)
C11B 0.069(6) 0.038(5) 0.032(5) -0.004(3) 0.012(4) 0.012(4)
C12B 0.045(5) 0.024(4) 0.030(4) 0.001(3) -0.004(3) 0.001(3)
C13B 0.038(4) 0.024(4) 0.036(4) 0.004(3) -0.004(3) -0.003(3)
C14B 0.040(5) 0.051(5) 0.040(5) -0.009(4) -0.015(4) -0.005(4)
C15B 0.039(6) 0.093(8) 0.078(8) -0.013(6) -0.016(5) -0.017(5)
C16B 0.083(9) 0.081(8) 0.065(7) -0.019(6) -0.037(6) -0.026(7)
C17B 0.082(8) 0.053(6) 0.053(6) -0.022(5) -0.013(5) -0.008(5)
C18B 0.053(5) 0.030(4) 0.038(5) -0.007(3) -0.003(4) -0.001(4)
C19B 0.032(4) 0.026(4) 0.027(4) 0.003(3) -0.004(3) 0.002(3)
C20B 0.049(5) 0.026(4) 0.032(4) 0.005(3) 0.003(3) -0.005(3)
C21B 0.055(6) 0.033(5) 0.044(5) 0.011(4) 0.001(4) -0.007(4)
C22B 0.052(6) 0.051(5) 0.031(4) 0.011(4) 0.001(4) -0.002(4)
C23B 0.064(6) 0.044(5) 0.023(4) 0.003(3) -0.001(4) 0.006(4)
C24B 0.048(5) 0.031(4) 0.031(4) 0.003(3) -0.003(3) 0.004(4)
C27B 0.042(5) 0.026(4) 0.032(4) -0.004(3) -0.007(3) 0.004(3)
C28B 0.062(6) 0.029(4) 0.035(4) -0.006(3) -0.010(4) -0.007(4)
C29B 0.086(8) 0.035(5) 0.042(5) -0.010(4) -0.021(5) -0.004(5)
C30B 0.092(8) 0.049(6) 0.031(5) -0.008(4) -0.006(5) 0.020(5)
C31B 0.061(6) 0.070(7) 0.034(5) 0.004(4) 0.006(4) 0.013(5)
C32B 0.038(5) 0.055(5) 0.032(4) -0.002(4) -0.002(3) 0.005(4)
C33B 0.033(4) 0.024(4) 0.029(4) -0.003(3) -0.009(3) 0.004(3)
C34B 0.039(5) 0.023(4) 0.041(4) -0.003(3) 0.002(3) -0.001(3)
C35B 0.057(6) 0.018(4) 0.059(6) -0.001(3) 0.007(4) 0.004(4)
C36B 0.066(6) 0.022(4) 0.060(6) 0.003(4) -0.002(5) -0.009(4)
C37B 0.038(5) 0.037(5) 0.056(6) 0.006(4) 0.001(4) -0.004(4)
C38B 0.030(4) 0.028(4) 0.050(5) -0.002(3) -0.003(3) 0.001(3)
Re1C 0.02839(18) 0.02125(17) 0.02532(17) -0.00189(11) -0.00118(13) 0.00041(12)
P1C 0.0304(10) 0.0258(9) 0.0275(10) -0.0032(7) -0.0037(7) -0.0011(8)
P2C 0.0285(10) 0.0244(9) 0.0234(9) -0.0013(7) -0.0035(7) -0.0008(7)
C1C 0.029(4) 0.037(4) 0.028(4) -0.017(3) 0.006(3) -0.010(3)
O1C 0.057(4) 0.028(3) 0.045(3) 0.014(2) 0.006(3) 0.004(3)
C2C 0.040(5) 0.032(4) 0.040(5) 0.002(3) -0.010(4) 0.001(4)
O2C 0.042(4) 0.059(4) 0.046(4) -0.007(3) 0.008(3) 0.007(3)
C25C 0.026(4) 0.032(4) 0.033(4) 0.000(3) -0.006(3) -0.004(3)
C26C 0.027(4) 0.031(4) 0.024(4) 0.000(3) -0.005(3) -0.002(3)
N1C 0.030(3) 0.026(3) 0.032(3) -0.003(2) -0.003(3) -0.004(3)
C3C 0.038(5) 0.027(4) 0.044(5) -0.002(3) -0.008(3) 0.008(3)
C4C 0.056(6) 0.028(4) 0.055(6) -0.001(4) 0.002(4) 0.010(4)
C5C 0.073(7) 0.021(4) 0.064(6) 0.013(4) -0.003(5) 0.006(4)
C6C 0.061(6) 0.027(4) 0.039(5) 0.006(3) 0.000(4) 0.000(4)
C7C 0.037(4) 0.025(4) 0.031(4) -0.004(3) -0.002(3) -0.002(3)
N2C 0.032(3) 0.024(3) 0.016(3) -0.002(2) -0.001(2) 0.000(2)
C8C 0.039(4) 0.024(4) 0.026(4) -0.004(3) -0.004(3) 0.000(3)
C9C 0.047(5) 0.035(4) 0.043(5) 0.004(3) 0.011(4) -0.004(4)
C10C 0.048(5) 0.048(5) 0.043(5) -0.001(4) 0.014(4) -0.001(4)
C11C 0.035(5) 0.040(5) 0.042(5) -0.005(3) 0.003(4) 0.009(4)
C12C 0.039(5) 0.022(4) 0.036(4) -0.004(3) -0.005(3) 0.001(3)
C13C 0.051(5) 0.031(4) 0.030(4) -0.001(3) -0.010(4) -0.010(4)
C14C 0.056(6) 0.032(5) 0.052(5) 0.000(4) -0.018(4) 0.002(4)
C15C 0.113(10) 0.034(6) 0.075(8) 0.009(5) -0.037(7) -0.002(6)
C16C 0.133(12) 0.055(7) 0.053(7) 0.022(5) -0.046(7) -0.036(7)
C17C 0.111(10) 0.058(7) 0.037(5) 0.004(5) -0.001(6) -0.043(7)
C18C 0.067(6) 0.039(5) 0.034(5) 0.003(4) -0.008(4) -0.015(4)
C19C 0.033(4) 0.033(4) 0.032(4) -0.004(3) -0.005(3) 0.002(3)
C20C 0.038(5) 0.049(5) 0.047(5) -0.003(4) -0.007(4) -0.004(4)
C21C 0.041(6) 0.068(7) 0.062(7) -0.008(5) -0.011(5) -0.007(5)
C22C 0.039(6) 0.071(7) 0.083(8) -0.012(6) 0.014(5) -0.020(5)
C23C 0.041(6) 0.073(7) 0.058(6) 0.003(5) 0.009(4) -0.016(5)
C24C 0.039(5) 0.053(5) 0.038(5) 0.000(4) -0.002(4) -0.004(4)
C27C 0.039(4) 0.026(4) 0.021(4) 0.001(3) -0.001(3) 0.003(3)
C28C 0.036(5) 0.047(5) 0.036(5) 0.008(3) -0.002(3) -0.002(4)
C29C 0.062(6) 0.053(6) 0.040(5) 0.017(4) -0.011(4) 0.002(5)
C30C 0.070(7) 0.044(5) 0.031(5) 0.008(4) 0.006(4) -0.006(4)
C31C 0.047(5) 0.050(5) 0.046(5) 0.006(4) 0.007(4) -0.008(4)
C32C 0.041(5) 0.044(5) 0.034(4) 0.006(3) 0.000(4) -0.002(4)
C33C 0.029(4) 0.033(4) 0.033(4) 0.004(3) -0.004(3) -0.003(3)
C34C 0.032(5) 0.041(5) 0.055(5) 0.000(4) -0.007(4) -0.006(4)
C35C 0.038(6) 0.070(7) 0.086(8) -0.001(6) 0.006(5) -0.013(5)
C36C 0.048(7) 0.075(8) 0.100(10) 0.003(7) -0.012(6) -0.029(6)
C37C 0.070(7) 0.059(6) 0.059(6) 0.000(5) -0.032(5) -0.028(5)
C38C 0.049(6) 0.051(5) 0.044(5) -0.004(4) -0.016(4) -0.011(4)
P1 0.0466(17) 0.134(3) 0.0638(19) 0.0187(19) 0.0077(14) 0.0099(18)
F1 0.178(10) 0.193(10) 0.174(10) 0.061(8) 0.106(8) 0.106(8)
F2 0.093(6) 0.114(6) 0.122(7) -0.010(5) 0.001(5) -0.006(5)
F3 0.144(8) 0.176(8) 0.078(5) 0.009(5) -0.025(5) 0.066(6)
F4 0.083(6) 0.266(12) 0.146(8) 0.101(8) -0.024(5) -0.093(7)
F5 0.104(6) 0.237(10) 0.112(7) 0.093(7) -0.048(5) -0.075(7)
F6 0.138(7) 0.102(6) 0.118(6) -0.043(5) 0.053(6) -0.027(5)
P2 0.0756(18) 0.0392(13) 0.0428(13) -0.0018(10) 0.0041(12) -0.0063(12)
F7 0.128(6) 0.076(5) 0.102(5) -0.029(4) -0.048(5) 0.043(4)
F8 0.107(5) 0.065(4) 0.045(3) -0.004(3) 0.006(3) -0.016(3)
F9 0.081(5) 0.125(6) 0.079(5) 0.039(4) -0.014(4) -0.036(4)
F10 0.088(4) 0.071(4) 0.045(3) -0.010(3) 0.003(3) 0.002(3)
F11 0.128(7) 0.174(8) 0.073(5) -0.030(5) 0.033(4) -0.093(6)
F12 0.249(10) 0.061(4) 0.055(4) 0.014(3) 0.036(5) 0.061(5)
P3 0.0665(19) 0.076(2) 0.0507(16) -0.0006(13) -0.0054(13) 0.0012(15)
F13A 0.115(14) 0.097(12) 0.115(18) -0.034(12) -0.002(13) 0.000(10)
F14A 0.078(16) 0.159(19) 0.100(15) 0.001(12) -0.003(11) 0.024(14)
F15A 0.15(2) 0.27(4) 0.080(14) 0.015(17) 0.042(14) -0.04(2)
F16A 0.13(2) 0.16(2) 0.12(2) -0.053(17) -0.087(16) 0.084(18)
F17A 0.12(2) 0.25(3) 0.114(16) 0.077(17) 0.014(13) -0.028(18)
F18A 0.19(3) 0.093(18) 0.16(3) -0.05(2) -0.06(2) 0.024(17)
F13B 0.15(3) 0.23(4) 0.093(18) -0.07(2) -0.028(17) 0.03(3)
F14B 0.14(3) 0.078(15) 0.20(4) 0.063(18) 0.01(2) -0.018(14)
F15B 0.095(17) 0.17(3) 0.10(2) -0.013(17) -0.020(15) 0.001(15)
F16B 0.17(3) 0.15(2) 0.102(17) 0.077(15) 0.019(17) 0.000(19)
F17B 0.035(12) 0.27(4) 0.16(3) -0.06(3) 0.037(16) -0.062(17)
F18B 0.11(2) 0.14(3) 0.043(10) -0.021(13) -0.006(10) 0.04(2)

loop_
_atom_type_symbol
_atom_type_description
_atom_type_scat_dispersion_real
_atom_type_scat_dispersion_imag
_atom_type_scat_source
C C 0.0181 0.0091 'International Tables Vol C Tables 4.2.6.8 and 6.1.1.4'
H H 0.0000 0.0000 'International Tables Vol C Tables 4.2.6.8 and 6.1.1.4'
F F 0.0727 0.0534 'International Tables Vol C Tables 4.2.6.8 and 6.1.1.4'
N N 0.0311 0.0180 'International Tables Vol C Tables 4.2.6.8 and 6.1.1.4'
O O 0.0492 0.0322 'International Tables Vol C Tables 4.2.6.8 and 6.1.1.4'
P P 0.2955 0.4335 'International Tables Vol C Tables 4.2.6.8 and 6.1.1.4'
Re Re -5.2083 5.8923 'International Tables Vol C Tables 4.2.6.8 and 6.1.1.4'

loop_
_geom_angle_atom_site_label_1
_geom_angle_atom_site_label_2
_geom_angle_atom_site_label_3
_geom_angle
C2A Re1A C1A 86.8(3)
C2A Re1A N2A 176.3(3)
C1A Re1A N2A 94.5(3)
C2A Re1A N1A 104.5(3)
C1A Re1A N1A 168.0(2)
N2A Re1A N1A 74.4(2)
C2A Re1A P2C 90.5(2)
C1A Re1A P2C 91.0(2)
N2A Re1A P2C 92.86(16)
N1A Re1A P2C 84.98(16)
C2A Re1A P1A 88.4(2)
C1A Re1A P1A 94.0(2)
N2A Re1A P1A 88.08(16)
N1A Re1A P1A 90.45(16)
P2C Re1A P1A 174.90(6)
O1A C1A Re1A 177.4(7)
O2A C2A Re1A 175.5(6)
C25A P1A C19A 103.9(3)
C25A P1A C13A 100.6(3)
C19A P1A C13A 107.1(3)
C25A P1A Re1A 112.1(2)
C19A P1A Re1A 116.4(2)
C13A P1A Re1A 115.1(3)
C26A P2A C33A 106.5(3)
C26A P2A C27A 97.3(3)
C33A P2A C27A 105.3(3)
C26A P2A Re1B 109.5(2)
C33A P2A Re1B 112.3(2)
C27A P2A Re1B 124.0(2)
C26A C25A P1A 174.4(7)
C25A C26A P2A 169.2(7)
C3A N1A C7A 118.5(6)
C3A N1A Re1A 124.7(5)
C7A N1A Re1A 116.5(4)
N1A C3A C4A 122.6(7)
N1A C3A H3A 118.7
C4A C3A H3A 118.7
C5A C4A C3A 118.4(7)
C5A C4A H4A 120.8
C3A C4A H4A 120.8
C6A C5A C4A 119.4(7)
C6A C5A H5A 120.3
C4A C5A H5A 120.3
C5A C6A C7A 120.4(7)
C5A C6A H6A 119.8
C7A C6A H6A 119.8
N1A C7A C6A 120.6(7)
N1A C7A C8A 116.2(6)
C6A C7A C8A 123.2(7)
C12A N2A C8A 118.3(6)
C12A N2A Re1A 124.0(5)
C8A N2A Re1A 117.7(5)
N2A C8A C9A 121.2(7)
N2A C8A C7A 115.2(6)
C9A C8A C7A 123.6(7)
C8A C9A C10A 120.8(8)
C8A C9A H9A 119.6
C10A C9A H9A 119.6
C9A C10A C11A 118.1(8)
C9A C10A H10A 121.0
C11A C10A H10A 121.0
C12A C11A C10A 118.6(8)
C12A C11A H11A 120.7
C10A C11A H11A 120.7
N2A C12A C11A 123.0(8)
N2A C12A H12A 118.5
C11A C12A H12A 118.5
C14A C13A C18A 119.7(7)
C14A C13A P1A 118.2(5)
C18A C13A P1A 122.0(6)
C13A C14A C15A 119.7(7)
C13A C14A H14A 120.2
C15A C14A H14A 120.2
C16A C15A C14A 120.7(8)
C16A C15A H15A 119.7
C14A C15A H15A 119.7
C15A C16A C17A 119.9(8)
C15A C16A H16A 120.1
C17A C16A H16A 120.1
C16A C17A C18A 120.5(8)
C16A C17A H17A 119.7
C18A C17A H17A 119.7
C17A C18A C13A 119.5(8)
C17A C18A H18A 120.2
C13A C18A H18A 120.2
C24A C19A C20A 118.1(7)
C24A C19A P1A 123.5(6)
C20A C19A P1A 118.4(6)
C21A C20A C19A 120.9(8)
C21A C20A H20A 119.6
C19A C20A H20A 119.6
C20A C21A C22A 120.1(8)
C20A C21A H21A 120.0
C22A C21A H21A 120.0
C23A C22A C21A 119.3(8)
C23A C22A H22A 120.3
C21A C22A H22A 120.3
C22A C23A C24A 121.0(9)
C22A C23A H23A 119.5
C24A C23A H23A 119.5
C23A C24A C19A 120.5(8)
C23A C24A H24A 119.8
C19A C24A H24A 119.8
C28A C27A C32A 119.4(7)
C28A C27A P2A 121.5(6)
C32A C27A P2A 118.8(6)
C27A C28A C29A 121.1(8)
C27A C28A H28A 119.5
C29A C28A H28A 119.5
C30A C29A C28A 119.3(8)
C30A C29A H29A 120.3
C28A C29A H29A 120.3
C31A C30A C29A 120.3(8)
C31A C30A H30A 119.8
C29A C30A H30A 119.8
C30A C31A C32A 120.9(8)
C30A C31A H31A 119.6
C32A C31A H31A 119.6
C31A C32A C27A 119.0(8)
C31A C32A H32A 120.5
C27A C32A H32A 120.5
C38A C33A C34A 118.6(7)
C38A C33A P2A 118.7(6)
C34A C33A P2A 121.6(6)
C35A C34A C33A 119.8(8)
C35A C34A H34A 120.1
C33A C34A H34A 120.1
C36A C35A C34A 120.7(8)
C36A C35A H35A 119.7
C34A C35A H35A 119.7
C35A C36A C37A 120.1(8)
C35A C36A H36A 119.9
C37A C36A H36A 119.9
C38A C37A C36A 119.8(8)
C38A C37A H37A 120.1
C36A C37A H37A 120.1
C37A C38A C33A 121.0(8)
C37A C38A H38A 119.5
C33A C38A H38A 119.5
C1B Re1B C2B 89.9(3)
C1B Re1B N1B 175.2(3)
C2B Re1B N1B 94.8(3)
C1B Re1B N2B 100.4(3)
C2B Re1B N2B 169.7(3)
N1B Re1B N2B 74.8(2)
C1B Re1B P2A 88.2(2)
C2B Re1B P2A 85.2(2)
N1B Re1B P2A 92.32(15)
N2B Re1B P2A 95.31(15)
C1B Re1B P1B 87.8(2)
C2B Re1B P1B 96.7(2)
N1B Re1B P1B 91.50(15)
N2B Re1B P1B 83.52(15)
P2A Re1B P1B 175.57(6)
C25B P1B C13B 102.7(3)
C25B P1B C19B 99.8(3)
C13B P1B C19B 104.0(3)
C25B P1B Re1B 107.9(2)
C13B P1B Re1B 115.6(2)
C19B P1B Re1B 123.9(2)
C26B P2B C33B 100.5(3)
C26B P2B C27B 100.2(3)
C33B P2B C27B 106.8(3)
C26B P2B Re1C 110.9(2)
C33B P2B Re1C 113.9(2)
C27B P2B Re1C 121.8(3)
O1B C1B Re1B 178.0(6)
O2B C2B Re1B 176.7(6)
C26B C25B P1B 177.5(7)
C25B C26B P2B 178.7(7)
C3B N1B C7B 117.9(7)
C3B N1B Re1B 124.6(5)
C7B N1B Re1B 117.5(5)
N1B C3B C4B 122.2(8)
N1B C3B H3B 118.9
C4B C3B H3B 118.9
C5B C4B C3B 120.7(9)
C5B C4B H4B 119.7
C3B C4B H4B 119.7
C4B C5B C6B 117.9(8)
C4B C5B H5B 121.1
C6B C5B H5B 121.1
C5B C6B C7B 120.9(8)
C5B C6B H6B 119.6
C7B C6B H6B 119.6
N1B C7B C6B 120.5(8)
N1B C7B C8B 114.9(6)
C6B C7B C8B 124.6(7)
C12B N2B C8B 117.2(6)
C12B N2B Re1B 125.5(5)
C8B N2B Re1B 117.1(5)
N2B C8B C9B 121.3(8)
N2B C8B C7B 115.6(6)
C9B C8B C7B 123.1(7)
C10B C9B C8B 119.8(8)
C10B C9B H9B 120.1
C8B C9B H9B 120.1
C9B C10B C11B 119.2(8)
C9B C10B H10B 120.4
C11B C10B H10B 120.4
C12B C11B C10B 119.1(8)
C12B C11B H11B 120.5
C10B C11B H11B 120.5
N2B C12B C11B 123.4(8)
N2B C12B H12B 118.3
C11B C12B H12B 118.3
C18B C13B C14B 118.3(7)
C18B C13B P1B 123.4(6)
C14B C13B P1B 118.0(6)
C15B C14B C13B 120.4(9)
C15B C14B H14B 119.8
C13B C14B H14B 119.8
C14B C15B C16B 119.8(10)
C14B C15B H15B 120.1
C16B C15B H15B 120.1
C17B C16B C15B 121.1(9)
C17B C16B H16B 119.4
C15B C16B H16B 119.4
C16B C17B C18B 118.9(9)
C16B C17B H17B 120.6
C18B C17B H17B 120.6
C13B C18B C17B 121.5(9)
C13B C18B H18B 119.3
C17B C18B H18B 119.3
C24B C19B C20B 118.9(7)
C24B C19B P1B 122.4(5)
C20B C19B P1B 118.6(5)
C21B C20B C19B 121.1(7)
C21B C20B H20B 119.4
C19B C20B H20B 119.4
C20B C21B C22B 119.7(7)
C20B C21B H21B 120.1
C22B C21B H21B 120.1
C23B C22B C21B 119.6(7)
C23B C22B H22B 120.2
C21B C22B H22B 120.2
C22B C23B C24B 120.5(8)
C22B C23B H23B 119.8
C24B C23B H23B 119.8
C19B C24B C23B 120.2(7)
C19B C24B H24B 119.9
C23B C24B H24B 119.9
C28B C27B C32B 119.1(7)
C28B C27B P2B 119.8(6)
C32B C27B P2B 121.1(6)
C29B C28B C27B 120.3(8)
C29B C28B H28B 119.8
C27B C28B H28B 119.8
C28B C29B C30B 120.2(9)
C28B C29B H29B 119.9
C30B C29B H29B 119.9
C31B C30B C29B 120.3(8)
C31B C30B H30B 119.9
C29B C30B H30B 119.9
C30B C31B C32B 119.8(9)
C30B C31B H31B 120.1
C32B C31B H31B 120.1
C31B C32B C27B 120.3(8)
C31B C32B H32B 119.8
C27B C32B H32B 119.8
C38B C33B C34B 119.2(7)
C38B C33B P2B 121.8(5)
C34B C33B P2B 118.3(6)
C35B C34B C33B 119.6(7)
C35B C34B H34B 120.2
C33B C34B H34B 120.2
C34B C35B C36B 120.7(7)
C34B C35B H35B 119.6
C36B C35B H35B 119.6
C37B C36B C35B 119.9(8)
C37B C36B H36B 120.0
C35B C36B H36B 120.0
C36B C37B C38B 119.9(8)
C36B C37B H37B 120.0
C38B C37B H37B 120.0
C37B C38B C33B 120.5(7)
C37B C38B H38B 119.7
C33B C38B H38B 119.7
C1C Re1C C2C 88.4(3)
C1C Re1C N1C 176.9(3)
C2C Re1C N1C 92.9(3)
C1C Re1C N2C 104.1(2)
C2C Re1C N2C 167.3(3)
N1C Re1C N2C 74.7(2)
C1C Re1C P1C 91.3(2)
C2C Re1C P1C 92.7(2)
N1C Re1C P1C 91.41(15)
N2C Re1C P1C 84.81(15)
C1C Re1C P2B 86.7(2)
C2C Re1C P2B 97.4(2)
N1C Re1C P2B 90.39(15)
N2C Re1C P2B 85.77(15)
P1C Re1C P2B 169.59(6)
C25C P1C C13C 100.5(4)
C25C P1C C19C 98.9(3)
C13C P1C C19C 106.9(4)
C25C P1C Re1C 113.5(2)
C13C P1C Re1C 112.1(2)
C19C P1C Re1C 122.1(2)
C26C P2C C27C 98.8(3)
C26C P2C C33C 99.9(3)
C27C P2C C33C 106.8(3)
C26C P2C Re1A 115.0(2)
C27C P2C Re1A 120.5(2)
C33C P2C Re1A 113.0(2)
O1C C1C Re1C 176.7(6)
O2C C2C Re1C 175.2(7)
C26C C25C P1C 172.4(7)
C25C C26C P2C 169.6(7)
C3C N1C C7C 117.7(6)
C3C N1C Re1C 125.0(5)
C7C N1C Re1C 117.2(5)
N1C C3C C4C 122.6(8)
N1C C3C H3C 118.7
C4C C3C H3C 118.7
C3C C4C C5C 119.2(8)
C3C C4C H4C 120.4
C5C C4C H4C 120.4
C6C C5C C4C 118.6(8)
C6C C5C H5C 120.7
C4C C5C H5C 120.7
C5C C6C C7C 121.1(8)
C5C C6C H6C 119.4
C7C C6C H6C 119.4
N1C C7C C6C 120.8(7)
N1C C7C C8C 115.1(6)
C6C C7C C8C 124.1(7)
C12C N2C C8C 119.4(6)
C12C N2C Re1C 124.9(5)
C8C N2C Re1C 115.6(4)
N2C C8C C9C 119.9(7)
N2C C8C C7C 117.2(6)
C9C C8C C7C 122.9(7)
C10C C9C C8C 120.1(7)
C10C C9C H9C 120.0
C8C C9C H9C 120.0
C11C C10C C9C 119.0(7)
C11C C10C H10C 120.5
C9C C10C H10C 120.5
C10C C11C C12C 119.2(7)
C10C C11C H11C 120.4
C12C C11C H11C 120.4
N2C C12C C11C 122.2(7)
N2C C12C H12C 118.9
C11C C12C H12C 118.9
C18C C13C C14C 118.5(8)
C18C C13C P1C 121.2(7)
C14C C13C P1C 119.5(6)
C15C C14C C13C 121.3(10)
C15C C14C H14C 119.4
C13C C14C H14C 119.4
C16C C15C C14C 119.6(11)
C16C C15C H15C 120.2
C14C C15C H15C 120.2
C17C C16C C15C 121.0(10)
C17C C16C H16C 119.5
C15C C16C H16C 119.5
C16C C17C C18C 120.0(10)
C16C C17C H17C 120.0
C18C C17C H17C 120.0
C13C C18C C17C 119.6(9)
C13C C18C H18C 120.2
C17C C18C H18C 120.2
C24C C19C C20C 120.3(8)
C24C C19C P1C 120.2(6)
C20C C19C P1C 119.3(6)
C21C C20C C19C 118.7(8)
C21C C20C H20C 120.7
C19C C20C H20C 120.7
C22C C21C C20C 120.9(9)
C22C C21C H21C 119.6
C20C C21C H21C 119.6
C21C C22C C23C 120.1(9)
C21C C22C H22C 119.9
C23C C22C H22C 119.9
C22C C23C C24C 120.2(9)
C22C C23C H23C 119.9
C24C C23C H23C 119.9
C19C C24C C23C 119.8(8)
C19C C24C H24C 120.1
C23C C24C H24C 120.1
C28C C27C C32C 118.7(7)
C28C C27C P2C 121.9(6)
C32C C27C P2C 119.2(6)
C27C C28C C29C 120.6(8)
C27C C28C H28C 119.7
C29C C28C H28C 119.7
C30C C29C C28C 119.9(8)
C30C C29C H29C 120.0
C28C C29C H29C 120.0
C29C C30C C31C 119.3(8)
C29C C30C H30C 120.3
C31C C30C H30C 120.3
C32C C31C C30C 120.8(8)
C32C C31C H31C 119.6
C30C C31C H31C 119.6
C31C C32C C27C 120.8(8)
C31C C32C H32C 119.6
C27C C32C H32C 119.6
C34C C33C C38C 119.9(8)
C34C C33C P2C 120.8(6)
C38C C33C P2C 118.6(6)
C33C C34C C35C 121.0(9)
C33C C34C H34C 119.5
C35C C34C H34C 119.5
C36C C35C C34C 118.8(10)
C36C C35C H35C 120.6
C34C C35C H35C 120.6
C35C C36C C37C 122.0(10)
C35C C36C H36C 119.0
C37C C36C H36C 119.0
C36C C37C C38C 119.5(9)
C36C C37C H37C 120.3
C38C C37C H37C 120.3
C33C C38C C37C 118.7(9)
C33C C38C H38C 120.6
C37C C38C H38C 120.6
F4 P1 F5 90.9(5)
F4 P1 F6 91.0(6)
F5 P1 F6 89.8(6)
F4 P1 F2 178.9(6)
F5 P1 F2 89.6(4)
F6 P1 F2 90.0(4)
F4 P1 F3 87.3(5)
F5 P1 F3 176.9(6)
F6 P1 F3 87.8(5)
F2 P1 F3 92.3(5)
F4 P1 F1 91.9(6)
F5 P1 F1 92.9(6)
F6 P1 F1 176.0(6)
F2 P1 F1 87.1(6)
F3 P1 F1 89.5(5)
F12 P2 F11 91.8(5)
F12 P2 F9 90.2(5)
F11 P2 F9 177.9(5)
F12 P2 F7 178.8(4)
F11 P2 F7 88.7(5)
F9 P2 F7 89.3(4)
F12 P2 F10 89.8(3)
F11 P2 F10 90.1(3)
F9 P2 F10 90.5(3)
F7 P2 F10 91.3(3)
F12 P2 F8 89.6(3)
F11 P2 F8 89.9(4)
F9 P2 F8 89.5(3)
F7 P2 F8 89.4(3)
F10 P2 F8 179.3(4)
F14B P3 F17B 92.1(16)
F18A P3 F14A 88(2)
F18A P3 F16A 94.0(19)
F14A P3 F16A 177.9(14)
F18A P3 F15A 88.8(16)
F14A P3 F15A 85.1(13)
F16A P3 F15A 95.0(15)
F14B P3 F16B 168.2(16)
F17B P3 F16B 99.6(16)
F14B P3 F18B 90.9(19)
F17B P3 F18B 96(2)
F16B P3 F18B 87.1(16)
F14B P3 F13B 94.9(15)
F17B P3 F13B 92.5(15)
F16B P3 F13B 85.5(15)
F18B P3 F13B 169.8(19)
F18A P3 F17A 91.7(18)
F14A P3 F17A 85.0(10)
F16A P3 F17A 94.9(13)
F15A P3 F17A 170.1(14)
F18A P3 F13A 178.1(16)
F14A P3 F13A 90.9(13)
F16A P3 F13A 87.0(12)
F15A P3 F13A 89.4(13)
F17A P3 F13A 89.9(11)
F14B P3 F15B 82.4(14)
F17B P3 F15B 174.1(16)
F16B P3 F15B 85.8(13)
F18B P3 F15B 82(2)
F13B P3 F15B 90.2(15)
C46 O3 H3 109.5
O3 C46 C47 114.2(15)
O3 C46 H46A 108.7
C47 C46 H46A 108.7
O3 C46 H46B 108.7
C47 C46 H46B 108.7
H46A C46 H46B 107.6
C46 C47 H47A 109.5
C46 C47 H47B 109.5
H47A C47 H47B 109.5
C46 C47 H47C 109.5
H47A C47 H47C 109.5
H47B C47 H47C 109.5
C45A C39A C40A 120.2(17)
C45A C39A C44A 119.8(17)
C40A C39A C44A 120.0
C41A C40A C39A 120.0
C41A C40A H40A 120.0
C39A C40A H40A 120.0
C40A C41A C42A 120.0
C40A C41A H41A 120.0
C42A C41A H41A 120.0
C41A C42A C43A 120.0
C41A C42A H42A 120.0
C43A C42A H42A 120.0
C44A C43A C42A 120.0
C44A C43A H43A 120.0
C42A C43A H43A 120.0
C43A C44A C39A 120.0
C43A C44A H44A 120.0
C39A C44A H44A 120.0
C39A C45A H45A 109.5
C39A C45A H45B 109.5
H45A C45A H45B 109.5
C39A C45A H45C 109.5
H45A C45A H45C 109.5
H45B C45A H45C 109.5
C45B C39B C40B 119.0(17)
C45B C39B C44B 121.0(17)
C40B C39B C44B 120.0
C39B C40B C41B 120.0
C39B C40B H40B 120.0
C41B C40B H40B 120.0
C42B C41B C40B 120.0
C42B C41B H41B 120.0
C40B C41B H41B 120.0
C41B C42B C43B 120.0
C41B C42B H42B 120.0
C43B C42B H42B 120.0
C44B C43B C42B 120.0
C44B C43B H43B 120.0
C42B C43B H43B 120.0
C43B C44B C39B 120.0
C43B C44B H44B 120.0
C39B C44B H44B 120.0
C39B C45B H45D 109.5
C39B C45B H45E 109.5
H45D C45B H45E 109.5
C39B C45B H45F 109.5
H45D C45B H45F 109.5
H45E C45B H45F 109.5
C48A O4A H4 109.5
O4A C48A C49A 114(2)
O4A C48A H48A 108.8
C49A C48A H48A 108.8
O4A C48A H48B 108.8
C49A C48A H48B 108.8
H48A C48A H48B 107.7
C48A C49A H49A 109.5
C48A C49A H49B 109.5
H49A C49A H49B 109.5
C48A C49A H49C 109.5
H49A C49A H49C 109.5
H49B C49A H49C 109.5
C48B O4B H5 109.5
O4B C48B C49B 121(2)
O4B C48B H48C 107.2
C49B C48B H48C 107.2
O4B C48B H48D 107.2
C49B C48B H48D 107.2
H48C C48B H48D 106.8
C48B C49B H49D 109.5
C48B C49B H49E 109.5
H49D C49B H49E 109.5
C48B C49B H49F 109.5
H49D C49B H49F 109.5
H49E C49B H49F 109.5

loop_
_geom_bond_atom_site_label_1
_geom_bond_atom_site_label_2
_geom_bond_distance
Re1A C2A 1.893(8)
Re1A C1A 1.910(7)
Re1A N2A 2.187(6)
Re1A N1A 2.192(5)
Re1A P2C 2.3993(18)
Re1A P1A 2.4276(18)
C1A O1A 1.147(8)
C2A O2A 1.184(9)
P1A C25A 1.773(7)
P1A C19A 1.806(7)
P1A C13A 1.836(7)
P2A C26A 1.776(7)
P2A C33A 1.804(8)
P2A C27A 1.831(8)
P2A Re1B 2.3936(17)
C25A C26A 1.203(9)
N1A C3A 1.340(9)
N1A C7A 1.367(9)
C3A C4A 1.394(10)
C3A H3A 0.9500
C4A C5A 1.379(11)
C4A H4A 0.9500
C5A C6A 1.363(10)
C5A H5A 0.9500
C6A C7A 1.389(10)
C6A H6A 0.9500
C7A C8A 1.468(10)
N2A C12A 1.340(9)
N2A C8A 1.355(9)
C8A C9A 1.369(10)
C9A C10A 1.376(12)
C9A H9A 0.9500
C10A C11A 1.394(12)
C10A H10A 0.9500
C11A C12A 1.377(10)
C11A H11A 0.9500
C12A H12A 0.9500
C13A C14A 1.384(10)
C13A C18A 1.395(10)
C14A C15A 1.397(10)
C14A H14A 0.9500
C15A C16A 1.363(12)
C15A H15A 0.9500
C16A C17A 1.383(12)
C16A H16A 0.9500
C17A C18A 1.389(11)
C17A H17A 0.9500
C18A H18A 0.9500
C19A C24A 1.390(10)
C19A C20A 1.395(9)
C20A C21A 1.374(11)
C20A H20A 0.9500
C21A C22A 1.385(12)
C21A H21A 0.9500
C22A C23A 1.372(12)
C22A H22A 0.9500
C23A C24A 1.373(11)
C23A H23A 0.9500
C24A H24A 0.9500
C27A C28A 1.370(10)
C27A C32A 1.411(10)
C28A C29A 1.392(11)
C28A H28A 0.9500
C29A C30A 1.390(12)
C29A H29A 0.9500
C30A C31A 1.363(12)
C30A H30A 0.9500
C31A C32A 1.396(11)
C31A H31A 0.9500
C32A H32A 0.9500
C33A C38A 1.394(10)
C33A C34A 1.396(10)
C34A C35A 1.394(11)
C34A H34A 0.9500
C35A C36A 1.367(12)
C35A H35A 0.9500
C36A C37A 1.384(12)
C36A H36A 0.9500
C37A C38A 1.380(11)
C37A H37A 0.9500
C38A H38A 0.9500
Re1B C1B 1.878(8)
Re1B C2B 1.902(7)
Re1B N1B 2.164(6)
Re1B N2B 2.175(5)
Re1B P1B 2.4157(17)
P1B C25B 1.777(7)
P1B C13B 1.806(8)
P1B C19B 1.814(7)
P2B C26B 1.781(7)
P2B C33B 1.812(7)
P2B C27B 1.816(7)
P2B Re1C 2.4078(18)
C1B O1B 1.176(9)
C2B O2B 1.159(8)
C25B C26B 1.208(10)
N1B C3B 1.355(10)
N1B C7B 1.369(9)
C3B C4B 1.376(10)
C3B H3B 0.9500
C4B C5B 1.362(12)
C4B H4B 0.9500
C5B C6B 1.378(12)
C5B H5B 0.9500
C6B C7B 1.391(10)
C6B H6B 0.9500
C7B C8B 1.473(11)
N2B C12B 1.357(9)
N2B C8B 1.359(9)
C8B C9B 1.400(10)
C9B C10B 1.368(12)
C9B H9B 0.9500
C10B C11B 1.373(12)
C10B H10B 0.9500
C11B C12B 1.370(10)
C11B H11B 0.9500
C12B H12B 0.9500
C13B C18B 1.390(10)
C13B C14B 1.397(11)
C14B C15B 1.381(11)
C14B H14B 0.9500
C15B C16B 1.390(15)
C15B H15B 0.9500
C16B C17B 1.363(15)
C16B H16B 0.9500
C17B C18B 1.395(12)
C17B H17B 0.9500
C18B H18B 0.9500
C19B C24B 1.379(10)
C19B C20B 1.400(9)
C20B C21B 1.377(10)
C20B H20B 0.9500
C21B C22B 1.391(11)
C21B H21B 0.9500
C22B C23B 1.384(11)
C22B H22B 0.9500
C23B C24B 1.396(10)
C23B H23B 0.9500
C24B H24B 0.9500
C27B C28B 1.387(10)
C27B C32B 1.399(10)
C28B C29B 1.383(11)
C28B H28B 0.9500
C29B C30B 1.389(13)
C29B H29B 0.9500
C30B C31B 1.374(13)
C30B H30B 0.9500
C31B C32B 1.392(11)
C31B H31B 0.9500
C32B H32B 0.9500
C33B C38B 1.396(10)
C33B C34B 1.399(9)
C34B C35B 1.384(10)
C34B H34B 0.9500
C35B C36B 1.385(11)
C35B H35B 0.9500
C36B C37B 1.383(11)
C36B H36B 0.9500
C37B C38B 1.386(10)
C37B H37B 0.9500
C38B H38B 0.9500
Re1C C1C 1.906(8)
Re1C C2C 1.908(9)
Re1C N1C 2.180(6)
Re1C N2C 2.201(5)
Re1C P1C 2.3932(18)
P1C C25C 1.784(8)
P1C C13C 1.810(8)
P1C C19C 1.829(8)
P2C C26C 1.786(7)
P2C C27C 1.820(7)
P2C C33C 1.822(7)
C1C O1C 1.164(9)
C2C O2C 1.166(9)
C25C C26C 1.188(9)
N1C C3C 1.360(9)
N1C C7C 1.361(9)
C3C C4C 1.371(10)
C3C H3C 0.9500
C4C C5C 1.376(12)
C4C H4C 0.9500
C5C C6C 1.364(11)
C5C H5C 0.9500
C6C C7C 1.372(10)
C6C H6C 0.9500
C7C C8C 1.462(10)
N2C C12C 1.344(8)
N2C C8C 1.353(8)
C8C C9C 1.404(10)
C9C C10C 1.377(11)
C9C H9C 0.9500
C10C C11C 1.371(11)
C10C H10C 0.9500
C11C C12C 1.382(10)
C11C H11C 0.9500
C12C H12C 0.9500
C13C C18C 1.395(11)
C13C C14C 1.397(11)
C14C C15C 1.373(12)
C14C H14C 0.9500
C15C C16C 1.370(16)
C15C H15C 0.9500
C16C C17C 1.369(16)
C16C H16C 0.9500
C17C C18C 1.402(12)
C17C H17C 0.9500
C18C H18C 0.9500
C19C C24C 1.374(10)
C19C C20C 1.399(10)
C20C C21C 1.388(12)
C20C H20C 0.9500
C21C C22C 1.365(13)
C21C H21C 0.9500
C22C C23C 1.376(13)
C22C H22C 0.9500
C23C C24C 1.387(11)
C23C H23C 0.9500
C24C H24C 0.9500
C27C C28C 1.385(10)
C27C C32C 1.392(10)
C28C C29C 1.390(11)
C28C H28C 0.9500
C29C C30C 1.382(12)
C29C H29C 0.9500
C30C C31C 1.385(12)
C30C H30C 0.9500
C31C C32C 1.364(10)
C31C H31C 0.9500
C32C H32C 0.9500
C33C C34C 1.379(11)
C33C C38C 1.400(10)
C34C C35C 1.382(11)
C34C H34C 0.9500
C35C C36C 1.366(14)
C35C H35C 0.9500
C36C C37C 1.376(15)
C36C H36C 0.9500
C37C C38C 1.400(12)
C37C H37C 0.9500
C38C H38C 0.9500
P1 F4 1.541(8)
P1 F5 1.564(8)
P1 F6 1.576(8)
P1 F2 1.578(8)
P1 F3 1.585(8)
P1 F1 1.611(9)
P2 F12 1.566(6)
P2 F11 1.573(7)
P2 F9 1.575(6)
P2 F7 1.579(6)
P2 F10 1.590(6)
P2 F8 1.600(6)
P3 F14B 1.501(17)
P3 F18A 1.52(4)
P3 F17B 1.522(18)
P3 F14A 1.531(17)
P3 F16A 1.532(15)
P3 F15A 1.559(19)
P3 F16B 1.559(15)
P3 F18B 1.57(3)
P3 F13B 1.574(15)
P3 F17A 1.588(16)
P3 F13A 1.589(13)
P3 F15B 1.61(2)
O3 C46 1.422(18)
O3 H3 0.8400
C46 C47 1.57(2)
C46 H46A 0.9900
C46 H46B 0.9900
C47 H47A 0.9800
C47 H47B 0.9800
C47 H47C 0.9800
C39A C45A 1.38(3)
C39A C40A 1.3900
C39A C44A 1.3900
C40A C41A 1.3900
C40A H40A 0.9500
C41A C42A 1.3900
C41A H41A 0.9500
C42A C43A 1.3900
C42A H42A 0.9500
C43A C44A 1.3900
C43A H43A 0.9500
C44A H44A 0.9500
C45A H45A 0.9800
C45A H45B 0.9800
C45A H45C 0.9800
C39B C45B 1.36(3)
C39B C40B 1.3900
C39B C44B 1.3900
C40B C41B 1.3900
C40B H40B 0.9500
C41B C42B 1.3900
C41B H41B 0.9500
C42B C43B 1.3900
C42B H42B 0.9500
C43B C44B 1.3900
C43B H43B 0.9500
C44B H44B 0.9500
C45B H45D 0.9800
C45B H45E 0.9800
C45B H45F 0.9800
O4A C48A 1.424(10)
O4A H4 0.8400
C48A C49A 1.473(10)
C48A H48A 0.9900
C48A H48B 0.9900
C49A H49A 0.9800
C49A H49B 0.9800
C49A H49C 0.9800
O4B C48B 1.405(10)
O4B H5 0.8400
C48B C49B 1.445(10)
C48B H48C 0.9900
C48B H48D 0.9900
C49B H49D 0.9800
C49B H49E 0.9800
C49B H49F 0.9800

loop_
_geom_torsion_atom_site_label_1
_geom_torsion_atom_site_label_2
_geom_torsion_atom_site_label_3
_geom_torsion_atom_site_label_4
_geom_torsion
C33A P2A C26A C25A 170(4)
C27A P2A C26A C25A 61(4)
Re1B P2A C26A C25A -69(4)
C7A N1A C3A C4A -1.1(11)
Re1A N1A C3A C4A 173.2(6)
N1A C3A C4A C5A 1.8(12)
C3A C4A C5A C6A -1.0(13)
C4A C5A C6A C7A -0.4(13)
C3A N1A C7A C6A -0.4(11)
Re1A N1A C7A C6A -175.1(6)
C3A N1A C7A C8A 176.6(7)
Re1A N1A C7A C8A 1.8(8)
C5A C6A C7A N1A 1.1(12)
C5A C6A C7A C8A -175.7(8)
C12A N2A C8A C9A -1.4(12)
Re1A N2A C8A C9A -179.3(7)
C12A N2A C8A C7A 179.9(7)
Re1A N2A C8A C7A 2.0(9)
N1A C7A C8A N2A -2.5(10)
C6A C7A C8A N2A 174.4(7)
N1A C7A C8A C9A 178.8(8)
C6A C7A C8A C9A -4.3(13)
N2A C8A C9A C10A 2.1(15)
C7A C8A C9A C10A -179.3(9)
C8A C9A C10A C11A -0.9(17)
C9A C10A C11A C12A -0.9(16)
C8A N2A C12A C11A -0.5(12)
Re1A N2A C12A C11A 177.3(7)
C10A C11A C12A N2A 1.6(15)
C25A P1A C13A C14A 39.7(7)
C19A P1A C13A C14A 148.0(6)
Re1A P1A C13A C14A -80.9(7)
C25A P1A C13A C18A -144.6(7)
C19A P1A C13A C18A -36.4(8)
Re1A P1A C13A C18A 94.7(7)
C18A C13A C14A C15A -0.7(12)
P1A C13A C14A C15A 175.1(6)
C13A C14A C15A C16A -0.9(13)
C14A C15A C16A C17A 0.8(14)
C15A C16A C17A C18A 0.7(15)
C16A C17A C18A C13A -2.3(14)
C14A C13A C18A C17A 2.2(13)
P1A C13A C18A C17A -173.4(7)
C25A P1A C19A C24A -1.7(7)
C13A P1A C19A C24A -107.6(6)
Re1A P1A C19A C24A 122.0(6)
C25A P1A C19A C20A 179.9(6)
C13A P1A C19A C20A 74.0(6)
Re1A P1A C19A C20A -56.3(6)
C24A C19A C20A C21A 3.4(11)
P1A C19A C20A C21A -178.2(6)
C19A C20A C21A C22A -1.1(12)
C20A C21A C22A C23A -1.0(12)
C21A C22A C23A C24A 0.7(13)
C22A C23A C24A C19A 1.6(13)
C20A C19A C24A C23A -3.6(11)
P1A C19A C24A C23A 178.0(6)
C26A P2A C27A C28A -109.4(7)
C33A P2A C27A C28A 141.2(6)
Re1B P2A C27A C28A 10.0(8)
C26A P2A C27A C32A 64.2(6)
C33A P2A C27A C32A -45.2(7)
Re1B P2A C27A C32A -176.3(5)
C32A C27A C28A C29A -0.2(12)
P2A C27A C28A C29A 173.4(6)
C27A C28A C29A C30A -1.7(12)
C28A C29A C30A C31A 2.6(13)
C29A C30A C31A C32A -1.7(13)
C30A C31A C32A C27A -0.2(12)
C28A C27A C32A C31A 1.2(11)
P2A C27A C32A C31A -172.6(6)
C26A P2A C33A C38A -158.5(6)
C27A P2A C33A C38A -55.9(6)
Re1B P2A C33A C38A 81.7(6)
C26A P2A C33A C34A 33.7(7)
C27A P2A C33A C34A 136.3(6)
Re1B P2A C33A C34A -86.1(6)
C38A C33A C34A C35A 0.7(11)
P2A C33A C34A C35A 168.5(6)
C33A C34A C35A C36A -0.1(12)
C34A C35A C36A C37A -1.4(13)
C35A C36A C37A C38A 2.2(13)
C36A C37A C38A C33A -1.5(12)
C34A C33A C38A C37A 0.1(11)
P2A C33A C38A C37A -168.1(6)
C7B N1B C3B C4B -2.0(11)
Re1B N1B C3B C4B 179.7(6)
N1B C3B C4B C5B 2.2(12)
C3B C4B C5B C6B -1.2(13)
C4B C5B C6B C7B 0.2(13)
C3B N1B C7B C6B 1.0(10)
Re1B N1B C7B C6B 179.4(5)
C3B N1B C7B C8B 179.9(6)
Re1B N1B C7B C8B -1.8(8)
C5B C6B C7B N1B -0.1(12)
C5B C6B C7B C8B -178.9(8)
C12B N2B C8B C9B 0.2(10)
Re1B N2B C8B C9B 174.9(6)
C12B N2B C8B C7B -178.6(6)
Re1B N2B C8B C7B -3.8(8)
N1B C7B C8B N2B 3.7(9)
C6B C7B C8B N2B -177.5(7)
N1B C7B C8B C9B -175.1(7)
C6B C7B C8B C9B 3.7(12)
N2B C8B C9B C10B -1.0(12)
C7B C8B C9B C10B 177.6(8)
C8B C9B C10B C11B 0.8(13)
C9B C10B C11B C12B 0.2(13)
C8B N2B C12B C11B 0.9(11)
Re1B N2B C12B C11B -173.4(6)
C10B C11B C12B N2B -1.1(12)
C25B P1B C13B C18B 25.0(7)
C19B P1B C13B C18B 128.7(7)
Re1B P1B C13B C18B -92.2(6)
C25B P1B C13B C14B -161.5(6)
C19B P1B C13B C14B -57.8(7)
Re1B P1B C13B C14B 81.3(6)
C18B C13B C14B C15B -0.4(13)
P1B C13B C14B C15B -174.2(8)
C13B C14B C15B C16B -0.7(16)
C14B C15B C16B C17B 1.3(18)
C15B C16B C17B C18B -0.8(17)
C14B C13B C18B C17B 0.9(12)
P1B C13B C18B C17B 174.4(7)
C16B C17B C18B C13B -0.3(15)
C25B P1B C19B C24B -120.4(7)
C13B P1B C19B C24B 133.8(6)
Re1B P1B C19B C24B -1.0(8)
C25B P1B C19B C20B 56.2(7)
C13B P1B C19B C20B -49.7(7)
Re1B P1B C19B C20B 175.6(5)
C24B C19B C20B C21B 0.8(12)
P1B C19B C20B C21B -175.9(7)
C19B C20B C21B C22B -2.2(13)
C20B C21B C22B C23B 2.8(13)
C21B C22B C23B C24B -2.1(13)
C20B C19B C24B C23B 0.0(12)
P1B C19B C24B C23B 176.6(6)
C22B C23B C24B C19B 0.7(13)
C26B P2B C27B C28B 59.1(7)
C33B P2B C27B C28B -45.3(7)
Re1C P2B C27B C28B -178.4(5)
C26B P2B C27B C32B -118.9(7)
C33B P2B C27B C32B 136.7(6)
Re1C P2B C27B C32B 3.6(7)
C32B C27B C28B C29B 1.9(12)
P2B C27B C28B C29B -176.1(6)
C27B C28B C29B C30B -1.9(13)
C28B C29B C30B C31B 0.3(14)
C29B C30B C31B C32B 1.2(14)
C30B C31B C32B C27B -1.2(13)
C28B C27B C32B C31B -0.3(12)
P2B C27B C32B C31B 177.7(6)
C26B P2B C33B C38B 26.4(7)
C27B P2B C33B C38B 130.5(6)
Re1C P2B C33B C38B -92.2(6)
C26B P2B C33B C34B -163.2(6)
C27B P2B C33B C34B -59.1(7)
Re1C P2B C33B C34B 78.2(6)
C38B C33B C34B C35B 2.1(11)
P2B C33B C34B C35B -168.5(6)
C33B C34B C35B C36B -3.0(13)
C34B C35B C36B C37B 2.6(13)
C35B C36B C37B C38B -1.1(13)
C36B C37B C38B C33B 0.2(12)
C34B C33B C38B C37B -0.7(11)
P2B C33B C38B C37B 169.5(6)
C7C N1C C3C C4C 2.0(11)
Re1C N1C C3C C4C -178.5(6)
N1C C3C C4C C5C -0.9(13)
C3C C4C C5C C6C 0.0(14)
C4C C5C C6C C7C -0.3(14)
C3C N1C C7C C6C -2.3(10)
Re1C N1C C7C C6C 178.3(6)
C3C N1C C7C C8C 179.8(6)
Re1C N1C C7C C8C 0.3(8)
C5C C6C C7C N1C 1.5(12)
C5C C6C C7C C8C 179.2(8)
C12C N2C C8C C9C -3.4(10)
Re1C N2C C8C C9C 176.9(6)
C12C N2C C8C C7C 175.4(6)
Re1C N2C C8C C7C -4.2(8)
N1C C7C C8C N2C 2.6(9)
C6C C7C C8C N2C -175.2(7)
N1C C7C C8C C9C -178.6(7)
C6C C7C C8C C9C 3.6(12)
N2C C8C C9C C10C 2.8(12)
C7C C8C C9C C10C -176.0(8)
C8C C9C C10C C11C 0.1(13)
C9C C10C C11C C12C -2.4(13)
C8C N2C C12C C11C 1.2(11)
Re1C N2C C12C C11C -179.2(6)
C10C C11C C12C N2C 1.8(12)
C25C P1C C13C C18C -28.1(7)
C19C P1C C13C C18C -130.9(7)
Re1C P1C C13C C18C 92.7(6)
C25C P1C C13C C14C 162.5(6)
C19C P1C C13C C14C 59.7(7)
Re1C P1C C13C C14C -76.7(7)
C18C C13C C14C C15C 0.3(13)
P1C C13C C14C C15C 169.9(7)
C13C C14C C15C C16C -0.8(15)
C14C C15C C16C C17C 1.2(17)
C15C C16C C17C C18C -1.2(16)
C14C C13C C18C C17C -0.2(12)
P1C C13C C18C C17C -169.7(7)
C16C C17C C18C C13C 0.7(14)
C25C P1C C19C C24C 96.3(7)
C13C P1C C19C C24C -159.8(6)
Re1C P1C C19C C24C -28.8(7)
C25C P1C C19C C20C -77.9(7)
C13C P1C C19C C20C 26.0(7)
Re1C P1C C19C C20C 157.0(5)
C24C C19C C20C C21C 0.3(12)
P1C C19C C20C C21C 174.5(7)
C19C C20C C21C C22C -0.6(14)
C20C C21C C22C C23C 0.0(16)
C21C C22C C23C C24C 0.9(16)
C20C C19C C24C C23C 0.6(12)
P1C C19C C24C C23C -173.6(7)
C22C C23C C24C C19C -1.2(14)
C26C P2C C27C C28C -83.7(7)
C33C P2C C27C C28C 19.5(7)
Re1A P2C C27C C28C 150.2(5)
C26C P2C C27C C32C 90.1(6)
C33C P2C C27C C32C -166.7(6)
Re1A P2C C27C C32C -36.0(7)
C32C C27C C28C C29C 1.2(12)
P2C C27C C28C C29C 175.1(7)
C27C C28C C29C C30C -0.2(13)
C28C C29C C30C C31C -0.8(14)
C29C C30C C31C C32C 0.8(14)
C30C C31C C32C C27C 0.3(13)
C28C C27C C32C C31C -1.3(12)
P2C C27C C32C C31C -175.3(6)
C26C P2C C33C C34C -27.4(7)
C27C P2C C33C C34C -129.9(6)
Re1A P2C C33C C34C 95.3(6)
C26C P2C C33C C38C 162.1(6)
C27C P2C C33C C38C 59.6(7)
Re1A P2C C33C C38C -75.2(6)
C38C C33C C34C C35C 0.2(13)
P2C C33C C34C C35C -170.2(7)
C33C C34C C35C C36C -0.5(15)
C34C C35C C36C C37C -0.3(18)
C35C C36C C37C C38C 1.3(17)
C34C C33C C38C C37C 0.9(12)
P2C C33C C38C C37C 171.4(7)
C36C C37C C38C C33C -1.6(14)
C45A C39A C40A C41A -178(2)
C44A C39A C40A C41A 0.0
C39A C40A C41A C42A 0.0
C40A C41A C42A C43A 0.0
C41A C42A C43A C44A 0.0
C42A C43A C44A C39A 0.0
C45A C39A C44A C43A 178(2)
C40A C39A C44A C43A 0.0
C45B C39B C40B C41B -180(2)
C44B C39B C40B C41B 0.0
C39B C40B C41B C42B 0.0
C40B C41B C42B C43B 0.0
C41B C42B C43B C44B 0.0
C42B C43B C44B C39B 0.0
C45B C39B C44B C43B 180(2)
C40B C39B C44B C43B 0.0
C27C P2C C26C C25C 49(4)
C33C P2C C26C C25C -60(4)

loop_
_publcif_info_datablock.id
_publcif_info_datablock.publ_exptl
_publcif_info_datablock.publ_geom
_publcif_info_datablock.structure
{f6f6b35e-c0d4-4058-943a-8437ff63f2b5} y y y
